data_7700989
loop_
_publ_author_name
'Baltrun, Marc'
'Watt, Fabian A.'
'Schoch, Roland'
'W\"olper, Christoph'
'Neuba, Adam G.'
'Hohloch, Stephan'

_publ_section_title
;
 A new bis-phenolate mesoionic carbene ligand for early transition metal
 chemistry.
;
_journal_issue 39
_journal_name_full 'Dalton transactions (Cambridge, England : 2003)'
_journal_page_first 14611
_journal_page_last 14625
_journal_paper_doi 10.1039/c9dt03099a
_journal_volume 48
_journal_year 2019
_chemical_absolute_configuration rm
_chemical_formula_sum 'C57 H85 I3 O3'
_chemical_formula_weight 1198.94
_space_group_crystal_system triclinic
_space_group_IT_number 1
_space_group_name_Hall 'P 1'
_space_group_name_H-M_alt 'P 1'
_symmetry_space_group_name_Hall 'P 1'
_symmetry_space_group_name_H-M 'P 1'
_atom_sites_solution_hydrogens mixed
_audit_block_doi 10.5517/ccdc.csd.cc22hmgp
_audit_creation_method SHELXL-2018/1
_audit_update_record
;
2019-06-11 deposited with the CCDC.    2019-08-19 downloaded from the CCDC.
;
_cell_angle_alpha 117.8960(10)
_cell_angle_beta 90.6720(10)
_cell_angle_gamma 92.1240(10)
_cell_formula_units_Z 2
_cell_length_a 6.12470(10)
_cell_length_b 22.0786(2)
_cell_length_c 22.7088(2)
_cell_measurement_reflns_used 41807
_cell_measurement_temperature 100(2)
_cell_measurement_theta_max 70.1820
_cell_measurement_theta_min 2.1820
_cell_volume 2710.63(6)
_computing_cell_refinement 'CrysAlisPro 1.171.39.34b (Rigaku Oxford Diffraction, 2017)'
_computing_data_collection 'CrysAlisPro 1.171.39.34b (Rigaku Oxford Diffraction, 2017)'
_computing_data_reduction 'CrysAlisPro 1.171.39.34b (Rigaku Oxford Diffraction, 2017)'
_computing_molecular_graphics ' Mercury (Macrae et al, 2006)'
_computing_publication_material
;
Oscail (McArdle et al., 2004),
SHELXL-2017/1 (Sheldrick, 2017)
PLATON (Spek, 2009)
OLEX2  (Dolmanov et al., 2009)
;
_computing_structure_refinement
;
Oscail (McArdle et al., 2004),
ShelXle (H\"ubschle et al., 2011)
SHELXL-2017/1 (Sheldrick, 2017)
OLEX2  (Dolmanov et al., 2009)
;
_computing_structure_solution
;
Oscail (McArdle et al., 2004)
SHELXT (Sheldrick, 2015)
OLEX2  (Dolmanov et al., 2009)
;
_diffrn_ambient_temperature 100(2)
_diffrn_detector 'hybrid pixel detector'
_diffrn_detector_area_resol_mean 10
_diffrn_detector_dtime 0.000
_diffrn_detector_type 'Rigaku, HyPix 6000'
_diffrn_measured_fraction_theta_full 0.993
_diffrn_measured_fraction_theta_max 0.991
_diffrn_measurement_device 'four-circle diffractometer'
_diffrn_measurement_device_details 'Rigaku, AFC11 quarter \c goniometer'
_diffrn_measurement_device_type
;
Rigaku 007HF equipped with Varimax confocal mirrors and an AFC11 goniometer 
and HyPix 6000 detector
;
_diffrn_measurement_method 'profile data from \w-scans'
_diffrn_measurement_specimen_support 'MiTeGen loops'
_diffrn_radiation_collimation 0.3
_diffrn_radiation_monochromator 'Varimax focusing mirrors'
_diffrn_radiation_probe x-ray
_diffrn_radiation_type CuK\a
_diffrn_radiation_wavelength 1.54178
_diffrn_reflns_av_R_equivalents 0.0560
_diffrn_reflns_av_unetI/netI 0.0458
_diffrn_reflns_Laue_measured_fraction_full 0.993
_diffrn_reflns_Laue_measured_fraction_max 0.991
_diffrn_reflns_limit_h_max 6
_diffrn_reflns_limit_h_min -7
_diffrn_reflns_limit_k_max 26
_diffrn_reflns_limit_k_min -26
_diffrn_reflns_limit_l_max 27
_diffrn_reflns_limit_l_min -27
_diffrn_reflns_number 48921
_diffrn_reflns_point_group_measured_fraction_full 0.993
_diffrn_reflns_point_group_measured_fraction_max 0.991
_diffrn_reflns_theta_full 67.684
_diffrn_reflns_theta_max 68.248
_diffrn_reflns_theta_min 2.203
_diffrn_source 'Rotating anode'
_diffrn_source_current 30.0
_diffrn_source_power 1.2
_diffrn_source_target Cu
_diffrn_source_type 'Rigaku 007 HF'
_diffrn_source_voltage 40.0
_exptl_absorpt_coefficient_mu 13.885
_exptl_absorpt_correction_T_max 1.00000
_exptl_absorpt_correction_type multi-scan
_exptl_absorpt_process_details
;
CrysAlisPro 1.171.40.39a (Rigaku Oxford Diffraction, 2019)
Empirical absorption correction using spherical harmonics,
 implemented in SCALE3 ABSPACK scaling algorithm.
;
_exptl_crystal_colour colourless
_exptl_crystal_density_diffrn 1.469
_exptl_crystal_description needle
_exptl_crystal_F_000 1220
_exptl_crystal_size_max 0.420
_exptl_crystal_size_mid 0.060
_exptl_crystal_size_min 0.040
_exptl_transmission_factor_max 1.0
_exptl_transmission_factor_min 0.0
_refine_diff_density_max 1.450
_refine_diff_density_min -3.365
_refine_diff_density_rms 0.115
_refine_ls_abs_structure_details
;
 Refined as an inversion twin.
;
_refine_ls_abs_structure_Flack 0.025(7)
_refine_ls_extinction_method none
_refine_ls_goodness_of_fit_ref 1.055
_refine_ls_hydrogen_treatment constr
_refine_ls_matrix_type full
_refine_ls_number_parameters 1153
_refine_ls_number_reflns 15680
_refine_ls_number_restraints 3
_refine_ls_restrained_S_all 1.055
_refine_ls_R_factor_all 0.0457
_refine_ls_R_factor_gt 0.0447
_refine_ls_shift/su_max 0.001
_refine_ls_shift/su_mean 0.000
_refine_ls_structure_factor_coef Fsqd
_refine_ls_weighting_details 'w=1/[\s^2^(Fo^2^)+(0.0773P)^2^+4.1292P] where P=(Fo^2^+2Fc^2^)/3'
_refine_ls_weighting_scheme calc
_refine_ls_wR_factor_gt 0.1205
_refine_ls_wR_factor_ref 0.1214
_reflns_Friedel_coverage 1.000
_reflns_Friedel_fraction_full 0.993
_reflns_Friedel_fraction_max 0.991
_reflns_number_gt 15145
_reflns_number_total 15680
_reflns_threshold_expression 'I > 2\s(I)'
_cod_data_source_file c9dt03099a2.cif
_cod_data_source_block tt
_cod_depositor_comments 'Adding full bibliography for 7700989--7700996.cif.'
_cod_database_code 7700989
_shelx_shelxl_version_number 2018/1
_shelx_space_group_comment
;
The symmetry employed for this shelxl refinement is uniquely defined
by the following loop, which should always be used as a source of
symmetry information in preference to the above space-group names.
They are only intended as comments.
;
_shelx_estimated_absorpt_t_min 0.068
_shelx_estimated_absorpt_t_max 0.607

loop_
_space_group_symop_operation_xyz
'x, y, z'

loop_
_atom_site_label
_atom_site_type_symbol
_atom_site_fract_x
_atom_site_fract_y
_atom_site_fract_z
_atom_site_U_iso_or_equiv
_atom_site_adp_type
_atom_site_occupancy
_atom_site_site_symmetry_order
_atom_site_calc_flag
_atom_site_refinement_flags_posn
_atom_site_refinement_flags_adp
I1 I 0.63735(9) -0.15785(3) 0.27430(3) 0.03279(15) Uani 1 1 d . .
I2 I 0.64962(9) 0.69444(3) -0.10083(3) 0.03251(15) Uani 1 1 d . .
I3 I 0.69675(17) 0.33975(5) 1.10077(4) 0.0625(3) Uani 1 1 d . .
I4 I 0.2945(3) 1.09422(6) 0.86092(11) 0.1267(7) Uani 1 1 d . .
I5 I 0.36373(9) 1.15761(3) 0.69711(3) 0.02900(14) Uani 1 1 d . .
I6 I 0.87569(9) -0.09425(3) 0.05876(3) 0.03000(14) Uani 1 1 d . .
O1 O 0.2024(12) 0.4236(3) 0.5641(4) 0.0374(16) Uani 1 1 d . .
H1OA H 0.311051 0.451548 0.577979 0.056 Uiso 1 1 calc R U
O2 O 0.1529(11) 0.5334(3) 0.3070(3) 0.0282(14) Uani 1 1 d . .
H20A H 0.021946 0.525768 0.313861 0.042 Uiso 1 1 d R U
O3 O 0.9054(14) 0.4654(4) 0.6579(4) 0.0444(18) Uani 1 1 d . .
H3OA H 1.003725 0.450212 0.629842 0.067 Uiso 1 1 calc R U
O4 O 0.5323(15) 0.5087(4) 0.6385(5) 0.054(2) Uani 1 1 d . .
H4OA H 0.658077 0.496397 0.641841 0.081 Uiso 1 1 calc R U
O5 O 0.8115(12) 0.5828(3) 0.3850(4) 0.0337(15) Uani 1 1 d . .
H5OA H 0.714987 0.553365 0.360584 0.051 Uiso 1 1 calc R U
O6 O 0.4778(12) 0.4886(3) 0.3544(3) 0.0302(14) Uani 1 1 d . .
H6OA H 0.373900 0.502107 0.339817 0.045 Uiso 1 1 calc R U
C1 C 0.4692(15) -0.0743(5) 0.2743(4) 0.0260(18) Uani 1 1 d . .
H1 H 0.575929 -0.053185 0.255395 0.031 Uiso 1 1 calc R U
C2 C 0.4152(14) -0.0144(4) 0.3424(4) 0.0168(16) Uani 1 1 d . .
C3 C 0.2843(13) 0.0258(4) 0.3152(4) 0.0178(16) Uani 1 1 d . .
H3 H 0.393956 0.042047 0.292763 0.021 Uiso 1 1 calc R U
C4 C 0.1346(14) -0.0274(4) 0.2584(4) 0.0203(16) Uani 1 1 d . .
H4A H 0.103403 -0.012478 0.224382 0.024 Uiso 1 1 calc R U
H4AB H -0.005040 -0.035797 0.275461 0.024 Uiso 1 1 calc R U
C5 C 0.2737(17) -0.0928(5) 0.2293(4) 0.0282(19) Uani 1 1 d . .
H5A H 0.189557 -0.132316 0.228587 0.034 Uiso 1 1 calc R U
H5AB H 0.316398 -0.104979 0.183291 0.034 Uiso 1 1 calc R U
C6 C 0.1920(13) 0.0907(4) 0.3691(4) 0.0172(15) Uani 1 1 d . .
H6 H 0.088075 0.077876 0.395506 0.021 Uiso 1 1 calc R U
C7 C 0.3780(13) 0.1375(4) 0.4159(4) 0.0181(16) Uani 1 1 d . .
H7 H 0.471357 0.151981 0.388418 0.022 Uiso 1 1 calc R U
C8 C 0.5265(14) 0.0984(4) 0.4405(4) 0.0215(17) Uani 1 1 d . .
H8A H 0.445495 0.087911 0.472353 0.026 Uiso 1 1 calc R U
H8AB H 0.655629 0.128551 0.464768 0.026 Uiso 1 1 calc R U
C9 C 0.6059(15) 0.0306(5) 0.3838(4) 0.0206(16) Uani 1 1 d . .
H9A H 0.704930 0.041008 0.355251 0.025 Uiso 1 1 calc R U
H9AB H 0.688829 0.006230 0.403275 0.025 Uiso 1 1 calc R U
C10 C 0.2932(13) 0.2046(4) 0.4731(4) 0.0190(16) Uani 1 1 d . .
C11 C 0.1256(14) 0.2351(4) 0.4460(4) 0.0209(16) Uani 1 1 d . .
C12 C 0.0714(15) 0.3091(4) 0.4917(5) 0.0275(19) Uani 1 1 d . .
H12A H -0.023354 0.325334 0.466907 0.033 Uiso 1 1 calc R U
H12B H -0.011187 0.311058 0.529754 0.033 Uiso 1 1 calc R U
C13 C 0.2732(16) 0.3560(5) 0.5179(5) 0.0284(19) Uani 1 1 d . .
H13 H 0.348212 0.358340 0.480087 0.034 Uiso 1 1 calc R U
C14 C 0.4278(15) 0.3295(5) 0.5523(5) 0.0276(19) Uani 1 1 d . .
H14A H 0.355830 0.328891 0.590834 0.033 Uiso 1 1 calc R U
H14B H 0.560391 0.360440 0.569099 0.033 Uiso 1 1 calc R U
C15 C 0.4937(15) 0.2557(5) 0.5028(4) 0.0247(18) Uani 1 1 d . .
H15A H 0.574749 0.257245 0.466004 0.030 Uiso 1 1 calc R U
H15B H 0.592628 0.239020 0.526256 0.030 Uiso 1 1 calc R U
C16 C 0.0313(14) 0.2013(4) 0.3862(4) 0.0215(17) Uani 1 1 d . .
H16 H -0.067096 0.225401 0.373046 0.026 Uiso 1 1 calc R U
C17 C 0.0667(15) 0.1281(4) 0.3372(4) 0.0205(16) Uani 1 1 d . .
H17A H 0.150201 0.126747 0.299565 0.025 Uiso 1 1 calc R U
H17B H -0.076712 0.103694 0.319148 0.025 Uiso 1 1 calc R U
C18 C 0.1897(16) 0.1913(5) 0.5278(4) 0.0266(19) Uani 1 1 d . .
H18A H 0.102774 0.230211 0.556255 0.040 Uiso 1 1 calc R U
H18B H 0.305351 0.185887 0.554919 0.040 Uiso 1 1 calc R U
H18C H 0.095017 0.149401 0.507046 0.040 Uiso 1 1 calc R U
C19 C 0.2737(15) -0.0427(5) 0.3806(4) 0.0241(18) Uani 1 1 d . .
H19A H 0.227612 -0.004559 0.422205 0.036 Uiso 1 1 calc R U
H19B H 0.359270 -0.073440 0.390946 0.036 Uiso 1 1 calc R U
H19C H 0.144496 -0.068184 0.353088 0.036 Uiso 1 1 calc R U
C20 C 0.4841(17) 0.7222(5) -0.0097(5) 0.033(2) Uani 1 1 d . .
H20 H 0.591170 0.753268 0.026356 0.039 Uiso 1 1 calc R U
C21 C 0.4230(14) 0.6647(4) 0.0072(4) 0.0193(16) Uani 1 1 d . .
C22 C 0.2926(13) 0.7082(4) 0.0700(4) 0.0180(16) Uani 1 1 d . .
H22 H 0.400875 0.741851 0.103830 0.022 Uiso 1 1 calc R U
C23 C 0.1470(14) 0.7499(5) 0.0488(4) 0.0225(17) Uani 1 1 d . .
H23A H 0.110523 0.793359 0.087748 0.027 Uiso 1 1 calc R U
H23B H 0.009761 0.723430 0.026595 0.027 Uiso 1 1 calc R U
C24 C 0.2865(15) 0.7639(5) -0.0003(4) 0.0239(18) Uani 1 1 d . .
H24A H 0.205348 0.748990 -0.043191 0.029 Uiso 1 1 calc R U
H24B H 0.329118 0.813350 0.018731 0.029 Uiso 1 1 calc R U
C25 C 0.1902(12) 0.6662(4) 0.1014(4) 0.0154(15) Uani 1 1 d . .
H25 H 0.082112 0.630810 0.069113 0.019 Uiso 1 1 calc R U
C26 C 0.3749(14) 0.6304(4) 0.1193(4) 0.0187(16) Uani 1 1 d . .
H26 H 0.466876 0.667546 0.156002 0.022 Uiso 1 1 calc R U
C27 C 0.5274(15) 0.5924(4) 0.0602(4) 0.0239(18) Uani 1 1 d . .
H27A H 0.654265 0.577204 0.076422 0.029 Uiso 1 1 calc R U
H27B H 0.447117 0.550903 0.025828 0.029 Uiso 1 1 calc R U
C28 C 0.6112(14) 0.6355(5) 0.0281(5) 0.0233(17) Uani 1 1 d . .
H28A H 0.709938 0.673466 0.060151 0.028 Uiso 1 1 calc R U
H28B H 0.695815 0.606690 -0.011426 0.028 Uiso 1 1 calc R U
C29 C 0.2807(14) 0.5824(4) 0.1471(4) 0.0190(16) Uani 1 1 d . .
C30 C 0.1051(13) 0.6187(4) 0.1975(4) 0.0190(16) Uani 1 1 d . .
C31 C 0.0323(13) 0.5837(4) 0.2381(4) 0.0208(16) Uani 1 1 d . .
H31A H -0.071021 0.612815 0.271808 0.025 Uiso 1 1 calc R U
H31B H -0.045872 0.539472 0.208342 0.025 Uiso 1 1 calc R U
C32 C 0.2234(14) 0.5708(4) 0.2730(4) 0.0217(17) Uani 1 1 d . .
H32 H 0.291600 0.615972 0.306401 0.026 Uiso 1 1 calc R U
C33 C 0.3945(15) 0.5309(5) 0.2238(5) 0.0246(18) Uani 1 1 d . .
H33A H 0.333250 0.484429 0.192666 0.029 Uiso 1 1 calc R U
H33B H 0.522166 0.525946 0.248066 0.029 Uiso 1 1 calc R U
C34 C 0.4677(13) 0.5681(4) 0.1843(4) 0.0206(17) Uani 1 1 d . .
H34A H 0.574921 0.540148 0.151444 0.025 Uiso 1 1 calc R U
H34B H 0.543286 0.612347 0.215437 0.025 Uiso 1 1 calc R U
C35 C 0.0181(14) 0.6759(4) 0.2059(4) 0.0200(16) Uani 1 1 d . .
H35 H -0.087987 0.695196 0.239034 0.024 Uiso 1 1 calc R U
C36 C 0.0775(15) 0.7123(4) 0.1658(4) 0.0218(17) Uani 1 1 d . .
H36A H 0.175771 0.752761 0.193365 0.026 Uiso 1 1 calc R U
H36B H -0.056907 0.728921 0.154745 0.026 Uiso 1 1 calc R U
C37 C 0.1779(15) 0.5145(4) 0.0901(4) 0.0224(17) Uani 1 1 d . .
H37A H 0.093804 0.489793 0.109300 0.034 Uiso 1 1 calc R U
H37B H 0.294193 0.485948 0.063268 0.034 Uiso 1 1 calc R U
H37C H 0.080859 0.525000 0.061802 0.034 Uiso 1 1 calc R U
C38 C 0.2766(16) 0.6084(5) -0.0490(4) 0.0286(19) Uani 1 1 d . .
H38A H 0.210149 0.577885 -0.033068 0.043 Uiso 1 1 calc R U
H38B H 0.365476 0.581730 -0.087519 0.043 Uiso 1 1 calc R U
H38C H 0.161422 0.629734 -0.062099 0.043 Uiso 1 1 calc R U
C39 C 0.803(3) 0.3043(8) 1.0020(6) 0.060(4) Uani 1 1 d . .
H39 H 0.958887 0.322250 1.008794 0.072 Uiso 1 1 calc R U
C40 C 0.7045(17) 0.3332(5) 0.9597(5) 0.035(2) Uani 1 1 d . .
C41 C 0.8306(19) 0.2938(6) 0.8981(5) 0.038(2) Uani 1 1 d . .
H41 H 0.986170 0.310646 0.911659 0.046 Uiso 1 1 calc R U
C42 C 0.822(3) 0.2198(7) 0.8878(7) 0.062(4) Uani 1 1 d . .
H42A H 0.951095 0.195121 0.864259 0.075 Uiso 1 1 calc R U
H42B H 0.687469 0.194011 0.862297 0.075 Uiso 1 1 calc R U
C43 C 0.821(3) 0.2303(8) 0.9597(7) 0.066(4) Uani 1 1 d . .
H43A H 0.694732 0.204576 0.965780 0.080 Uiso 1 1 calc R U
H43B H 0.957152 0.214626 0.970762 0.080 Uiso 1 1 calc R U
C44 C 0.7814(16) 0.3071(4) 0.8399(4) 0.0276(19) Uani 1 1 d . .
H44 H 0.625661 0.292108 0.824727 0.033 Uiso 1 1 calc R U
C45 C 0.8104(17) 0.3851(5) 0.8631(5) 0.031(2) Uani 1 1 d . .
H45 H 0.970832 0.396312 0.872416 0.037 Uiso 1 1 calc R U
C46 C 0.704(2) 0.4278(6) 0.9291(5) 0.042(2) Uani 1 1 d . .
H46A H 0.748175 0.476625 0.944957 0.050 Uiso 1 1 calc R U
H46B H 0.543206 0.422849 0.921391 0.050 Uiso 1 1 calc R U
C47 C 0.759(2) 0.4093(6) 0.9828(5) 0.044(3) Uani 1 1 d . .
H47A H 0.675456 0.437336 1.022839 0.053 Uiso 1 1 calc R U
H47B H 0.916561 0.419528 0.994995 0.053 Uiso 1 1 calc R U
C48 C 0.7517(18) 0.4031(5) 0.8071(5) 0.035(2) Uani 1 1 d . .
C49 C 0.8502(16) 0.3538(5) 0.7425(5) 0.032(2) Uani 1 1 d . .
C50 C 0.8486(18) 0.3737(5) 0.6868(5) 0.038(2) Uani 1 1 d . .
H50A H 0.696237 0.370094 0.669961 0.045 Uiso 1 1 calc R U
H50B H 0.934025 0.340827 0.649496 0.045 Uiso 1 1 calc R U
C51 C 0.9453(19) 0.4476(5) 0.7095(5) 0.037(2) Uani 1 1 d . .
H51 H 1.106045 0.450038 0.719157 0.045 Uiso 1 1 calc R U
C52 C 0.831(2) 0.4963(6) 0.7715(6) 0.049(3) Uani 1 1 d . .
H52A H 0.894472 0.543389 0.787231 0.058 Uiso 1 1 calc R U
H52B H 0.674223 0.496189 0.760155 0.058 Uiso 1 1 calc R U
C53 C 0.850(2) 0.4774(5) 0.8266(5) 0.043(3) Uani 1 1 d . .
H53A H 0.774040 0.511151 0.865793 0.052 Uiso 1 1 calc R U
H53B H 1.006506 0.480274 0.839694 0.052 Uiso 1 1 calc R U
C54 C 0.928(2) 0.2936(5) 0.7314(5) 0.040(2) Uani 1 1 d . .
H54 H 0.987596 0.265622 0.689219 0.047 Uiso 1 1 calc R U
C55 C 0.9270(19) 0.2687(5) 0.7810(5) 0.036(2) Uani 1 1 d . .
H55A H 1.078598 0.271968 0.798289 0.044 Uiso 1 1 calc R U
H55B H 0.878175 0.219546 0.758596 0.044 Uiso 1 1 calc R U
C56 C 0.5009(18) 0.4007(7) 0.7964(7) 0.047(3) Uani 1 1 d . .
H56A H 0.467426 0.401385 0.754483 0.070 Uiso 1 1 calc R U
H56B H 0.440082 0.440527 0.833494 0.070 Uiso 1 1 calc R U
H56C H 0.436410 0.358486 0.794597 0.070 Uiso 1 1 calc R U
C57 C 0.458(2) 0.3168(7) 0.9486(7) 0.052(3) Uani 1 1 d . .
H57A H 0.405524 0.325441 0.912393 0.078 Uiso 1 1 calc R U
H57B H 0.383536 0.345881 0.989538 0.078 Uiso 1 1 calc R U
H57C H 0.427595 0.268430 0.936559 0.078 Uiso 1 1 calc R U
C58 C 0.1845(19) 1.0068(6) 0.8630(5) 0.038(2) Uani 1 1 d . .
C59 C 0.2158(14) 0.9379(5) 0.8044(4) 0.0241(18) Uani 1 1 d . .
C60 C 0.1598(15) 0.8927(5) 0.8392(4) 0.0246(18) Uani 1 1 d . .
H60 H 0.285625 0.900333 0.870776 0.030 Uiso 1 1 calc R U
C61 C -0.0316(17) 0.9263(5) 0.8823(5) 0.030(2) Uani 1 1 d . .
H61A H -0.033664 0.919062 0.922125 0.036 Uiso 1 1 calc R U
H61B H -0.172372 0.908674 0.856916 0.036 Uiso 1 1 calc R U
C62 C 0.0154(19) 1.0035(6) 0.9019(6) 0.040(2) Uani 1 1 d . .
H62 H -0.058080 1.041317 0.934397 0.048 Uiso 1 1 calc R U
C63 C 0.1470(15) 0.8170(5) 0.7915(4) 0.0240(18) Uani 1 1 d . .
H63 H 0.028963 0.806555 0.756822 0.029 Uiso 1 1 calc R U
C64 C 0.3702(14) 0.7964(5) 0.7576(4) 0.0250(18) Uani 1 1 d . .
H64 H 0.476775 0.801475 0.793477 0.030 Uiso 1 1 calc R U
C65 C 0.4592(15) 0.8447(5) 0.7309(4) 0.0262(18) Uani 1 1 d . .
H65A H 0.614240 0.835105 0.719895 0.031 Uiso 1 1 calc R U
H65B H 0.377653 0.833807 0.688943 0.031 Uiso 1 1 calc R U
C66 C 0.4452(15) 0.9206(5) 0.7778(5) 0.029(2) Uani 1 1 d . .
H66A H 0.485034 0.946951 0.753927 0.035 Uiso 1 1 calc R U
H66B H 0.551288 0.934272 0.815577 0.035 Uiso 1 1 calc R U
C67 C 0.3657(15) 0.7191(5) 0.7043(4) 0.0239(18) Uani 1 1 d . .
C68 C 0.2557(17) 0.6756(5) 0.7321(5) 0.034(2) Uani 1 1 d . .
C69 C 0.2843(18) 0.5983(5) 0.6921(6) 0.040(2) Uani 1 1 d . .
H69A H 0.222993 0.575062 0.716869 0.048 Uiso 1 1 calc R U
H69B H 0.202562 0.580064 0.648894 0.048 Uiso 1 1 calc R U
C70 C 0.5236(19) 0.5828(5) 0.6797(6) 0.041(2) Uani 1 1 d . .
H70 H 0.603470 0.597101 0.723224 0.049 Uiso 1 1 calc R U
C71 C 0.6248(18) 0.6201(5) 0.6454(6) 0.039(2) Uani 1 1 d . .
H71A H 0.550724 0.604392 0.601356 0.047 Uiso 1 1 calc R U
H71B H 0.780958 0.609654 0.638147 0.047 Uiso 1 1 calc R U
C72 C 0.6049(16) 0.6974(5) 0.6873(5) 0.032(2) Uani 1 1 d . .
H72A H 0.668492 0.720656 0.662893 0.039 Uiso 1 1 calc R U
H72B H 0.691759 0.713278 0.729416 0.039 Uiso 1 1 calc R U
C73 C 0.1418(16) 0.7011(5) 0.7866(5) 0.033(2) Uani 1 1 d . .
H73 H 0.081221 0.669888 0.800599 0.040 Uiso 1 1 calc R U
C74 C 0.0995(17) 0.7765(5) 0.8288(5) 0.033(2) Uani 1 1 d . .
H74A H -0.055016 0.781263 0.841865 0.039 Uiso 1 1 calc R U
H74B H 0.192822 0.795561 0.869985 0.039 Uiso 1 1 calc R U
C75 C 0.2376(19) 0.7069(6) 0.6400(5) 0.038(2) Uani 1 1 d . .
H75A H 0.196389 0.657954 0.613602 0.056 Uiso 1 1 calc R U
H75B H 0.329996 0.721686 0.613707 0.056 Uiso 1 1 calc R U
H75C H 0.105546 0.733312 0.652112 0.056 Uiso 1 1 calc R U
C76 C 0.0533(16) 0.9263(5) 0.7479(5) 0.033(2) Uani 1 1 d . .
H76A H 0.070294 0.880732 0.710243 0.049 Uiso 1 1 calc R U
H76B H 0.081798 0.961362 0.733645 0.049 Uiso 1 1 calc R U
H76C H -0.096076 0.929499 0.763777 0.049 Uiso 1 1 calc R U
C77 C 0.5639(16) 1.0884(5) 0.6202(5) 0.032(2) Uani 1 1 d . .
C78 C 0.6014(14) 1.0188(4) 0.6151(4) 0.0190(16) Uani 1 1 d . .
C79 C 0.7201(12) 0.9894(4) 0.5494(4) 0.0146(15) Uani 1 1 d . .
H79 H 0.606504 0.981448 0.514240 0.018 Uiso 1 1 calc R U
C79A C 0.7426(15) 1.0285(5) 0.6755(4) 0.0258(18) Uani 1 1 d . .
H79A H 0.777744 0.983579 0.670845 0.039 Uiso 1 1 calc R U
H79B H 0.661984 1.053528 0.716380 0.039 Uiso 1 1 calc R U
H79C H 0.878107 1.054734 0.677941 0.039 Uiso 1 1 calc R U
C80 C 0.8698(14) 1.0484(4) 0.5546(4) 0.0219(17) Uani 1 1 d . .
H80A H 0.897533 1.044366 0.510097 0.026 Uiso 1 1 calc R U
H80B H 1.011070 1.050443 0.577268 0.026 Uiso 1 1 calc R U
C81 C 0.7362(16) 1.1115(4) 0.5968(4) 0.0251(18) Uani 1 1 d . .
H81 H 0.767160 1.157260 0.604964 0.030 Uiso 1 1 calc R U
C82 C 0.8097(12) 0.9191(4) 0.5308(4) 0.0152(15) Uani 1 1 d . .
H82 H 0.917792 0.923396 0.566004 0.018 Uiso 1 1 calc R U
C83 C 0.6197(13) 0.8688(4) 0.5250(4) 0.0157(15) Uani 1 1 d . .
H83 H 0.527720 0.861198 0.485238 0.019 Uiso 1 1 calc R U
C84 C 0.4681(15) 0.8981(4) 0.5857(4) 0.0238(18) Uani 1 1 d . .
H84A H 0.334989 0.867539 0.574895 0.029 Uiso 1 1 calc R U
H84B H 0.544688 0.897991 0.624294 0.029 Uiso 1 1 calc R U
C85 C 0.3993(15) 0.9721(5) 0.6058(5) 0.0247(18) Uani 1 1 d . .
H85A H 0.300444 0.971521 0.570746 0.030 Uiso 1 1 calc R U
H85B H 0.319373 0.990022 0.647888 0.030 Uiso 1 1 calc R U
C86 C 0.7016(13) 0.7973(4) 0.5105(4) 0.0170(16) Uani 1 1 d . .
C87 C 0.8720(14) 0.7747(4) 0.4563(4) 0.0204(16) Uani 1 1 d . .
C88 C 0.9338(14) 0.7002(4) 0.4273(4) 0.0211(16) Uani 1 1 d . .
H88A H 1.026491 0.688978 0.388455 0.025 Uiso 1 1 calc R U
H88B H 1.020800 0.694420 0.461211 0.025 Uiso 1 1 calc R U
C89 C 0.7350(14) 0.6507(4) 0.4057(4) 0.0218(17) Uani 1 1 d . .
H89 H 0.660342 0.651527 0.366699 0.026 Uiso 1 1 calc R U
C90 C 0.5736(16) 0.6699(5) 0.4614(5) 0.0281(19) Uani 1 1 d . .
H90A H 0.640076 0.664372 0.498403 0.034 Uiso 1 1 calc R U
H90B H 0.440740 0.639111 0.444593 0.034 Uiso 1 1 calc R U
C91 C 0.5122(14) 0.7440(5) 0.4867(5) 0.0227(18) Uani 1 1 d . .
H91A H 0.430611 0.747230 0.450407 0.027 Uiso 1 1 calc R U
H91B H 0.411724 0.755763 0.523912 0.027 Uiso 1 1 calc R U
C92 C 0.9630(15) 0.8152(4) 0.4345(4) 0.0231(17) Uani 1 1 d . .
H92 H 1.060401 0.795779 0.398838 0.028 Uiso 1 1 calc R U
C93 C 0.9217(15) 0.8908(4) 0.4630(4) 0.0237(18) Uani 1 1 d . .
H93A H 0.828016 0.897803 0.431104 0.028 Uiso 1 1 calc R U
H93B H 1.062547 0.916738 0.468793 0.028 Uiso 1 1 calc R U
C94 C 0.8144(16) 0.8002(5) 0.5739(4) 0.0259(19) Uani 1 1 d . .
H94A H 0.895063 0.758642 0.561241 0.039 Uiso 1 1 calc R U
H94B H 0.702921 0.803366 0.605726 0.039 Uiso 1 1 calc R U
H94C H 0.915790 0.840580 0.594607 0.039 Uiso 1 1 calc R U
C95 C 0.7177(16) -0.0105(5) 0.0558(4) 0.0281(19) Uani 1 1 d . .
H95 H 0.825119 0.007998 0.034707 0.034 Uiso 1 1 calc R U
C96 C 0.6699(13) 0.0510(4) 0.1221(4) 0.0157(15) Uani 1 1 d . .
C96A C 0.8664(14) 0.0959(4) 0.1623(4) 0.0218(17) Uani 1 1 d . .
H96A H 0.963513 0.105264 0.132699 0.026 Uiso 1 1 calc R U
H96B H 0.950053 0.071349 0.181478 0.026 Uiso 1 1 calc R U
C97 C 0.5411(14) 0.0911(4) 0.0942(4) 0.0198(16) Uani 1 1 d . .
H97 H 0.649232 0.105721 0.070083 0.024 Uiso 1 1 calc R U
C98 C 0.3872(16) 0.0375(5) 0.0406(5) 0.030(2) Uani 1 1 d . .
H98A H 0.352997 0.050559 0.005433 0.036 Uiso 1 1 calc R U
H98B H 0.249067 0.031497 0.059887 0.036 Uiso 1 1 calc R U
C99 C 0.5167(16) -0.0293(5) 0.0120(4) 0.030(2) Uani 1 1 d . .
H99A H 0.430073 -0.067083 0.013896 0.036 Uiso 1 1 calc R U
H99B H 0.554695 -0.043775 -0.034820 0.036 Uiso 1 1 calc R U
C100 C 0.4517(14) 0.1574(4) 0.1483(4) 0.0200(16) Uani 1 1 d . .
H100 H 0.346019 0.145352 0.174925 0.024 Uiso 1 1 calc R U
C101 C 0.6409(13) 0.2036(4) 0.1954(4) 0.0178(16) Uani 1 1 d . .
H101 H 0.732074 0.219214 0.168386 0.021 Uiso 1 1 calc R U
C102 C 0.5627(14) 0.2700(4) 0.2555(4) 0.0189(16) Uani 1 1 d . .
C103 C 0.3877(14) 0.3015(4) 0.2294(4) 0.0205(17) Uani 1 1 d . .
C104 C 0.3329(14) 0.3742(4) 0.2776(4) 0.0233(17) Uani 1 1 d . .
H10A H 0.235335 0.391861 0.254682 0.028 Uiso 1 1 calc R U
H10B H 0.253880 0.374209 0.315354 0.028 Uiso 1 1 calc R U
C105 C 0.5356(15) 0.4206(5) 0.3037(5) 0.0255(19) Uani 1 1 d . .
H105 H 0.606402 0.424587 0.266145 0.031 Uiso 1 1 calc R U
C106 C 0.6962(15) 0.3940(4) 0.3357(5) 0.0261(18) Uani 1 1 d . .
H10C H 0.630993 0.392926 0.374905 0.031 Uiso 1 1 calc R U
H10D H 0.829581 0.424713 0.351018 0.031 Uiso 1 1 calc R U
C107 C 0.7559(14) 0.3210(4) 0.2845(5) 0.0237(18) Uani 1 1 d . .
H10E H 0.832559 0.323673 0.247551 0.028 Uiso 1 1 calc R U
H10F H 0.859168 0.303580 0.306231 0.028 Uiso 1 1 calc R U
C108 C 0.2921(15) 0.2689(5) 0.1691(5) 0.0260(19) Uani 1 1 d . .
H108 H 0.190560 0.293292 0.157347 0.031 Uiso 1 1 calc R U
C109 C 0.3320(15) 0.1958(4) 0.1173(4) 0.0248(18) Uani 1 1 d . .
H10G H 0.420218 0.196571 0.081389 0.030 Uiso 1 1 calc R U
H10H H 0.190227 0.171263 0.097175 0.030 Uiso 1 1 calc R U
C110 C 0.4568(16) 0.2549(5) 0.3080(4) 0.0246(18) Uani 1 1 d . .
H11A H 0.378682 0.294904 0.338912 0.037 Uiso 1 1 calc R U
H11B H 0.570046 0.244985 0.332615 0.037 Uiso 1 1 calc R U
H11C H 0.353496 0.215182 0.286064 0.037 Uiso 1 1 calc R U
C111 C 0.7941(15) 0.1638(4) 0.2187(5) 0.0257(18) Uani 1 1 d . .
H11D H 0.925803 0.193563 0.241217 0.031 Uiso 1 1 calc R U
H11E H 0.717826 0.154334 0.251888 0.031 Uiso 1 1 calc R U
C112 C 0.5290(16) 0.0277(5) 0.1639(4) 0.0266(19) Uani 1 1 d . .
H11G H 0.482506 0.068042 0.203630 0.040 Uiso 1 1 calc R U
H11H H 0.614429 -0.000580 0.177484 0.040 Uiso 1 1 calc R U
H11I H 0.399911 0.000838 0.137312 0.040 Uiso 1 1 calc R U

loop_
_atom_site_aniso_label
_atom_site_aniso_U_11
_atom_site_aniso_U_22
_atom_site_aniso_U_33
_atom_site_aniso_U_23
_atom_site_aniso_U_13
_atom_site_aniso_U_12
I1 0.0320(3) 0.0208(3) 0.0386(3) 0.0079(2) -0.0050(2) 0.0068(2)
I2 0.0336(3) 0.0409(3) 0.0289(3) 0.0210(3) 0.0093(2) 0.0044(3)
I3 0.0818(7) 0.0711(6) 0.0459(4) 0.0356(4) 0.0197(4) 0.0174(5)
I4 0.1047(10) 0.0391(5) 0.2313(19) 0.0560(9) 0.0880(12) 0.0216(6)
I5 0.0293(3) 0.0212(3) 0.0293(3) 0.0054(2) 0.0043(2) 0.0063(2)
I6 0.0366(3) 0.0197(3) 0.0301(3) 0.0083(2) -0.0007(2) 0.0063(2)
O1 0.033(4) 0.018(3) 0.044(4) 0.000(3) 0.002(3) 0.004(3)
O2 0.026(3) 0.033(3) 0.037(3) 0.025(3) 0.007(3) 0.006(3)
O3 0.041(5) 0.042(4) 0.056(5) 0.026(4) 0.013(4) 0.012(4)
O4 0.045(5) 0.030(4) 0.072(6) 0.013(4) -0.009(4) 0.002(4)
O5 0.033(4) 0.016(3) 0.044(4) 0.007(3) 0.005(3) 0.000(3)
O6 0.032(4) 0.017(3) 0.044(4) 0.015(3) 0.002(3) 0.007(3)
C1 0.018(4) 0.028(5) 0.028(4) 0.009(4) -0.003(3) 0.013(4)
C2 0.026(4) 0.014(4) 0.015(3) 0.010(3) 0.003(3) 0.005(3)
C3 0.016(4) 0.020(4) 0.017(4) 0.009(3) -0.001(3) 0.003(3)
C4 0.021(4) 0.024(4) 0.018(4) 0.012(3) -0.002(3) 0.001(3)
C5 0.035(5) 0.022(4) 0.026(4) 0.010(4) -0.006(4) -0.001(4)
C6 0.016(4) 0.019(4) 0.018(4) 0.010(3) 0.000(3) 0.003(3)
C7 0.017(4) 0.018(4) 0.022(4) 0.013(3) 0.000(3) 0.003(3)
C8 0.023(4) 0.020(4) 0.020(4) 0.008(3) -0.004(3) 0.001(3)
C9 0.017(4) 0.022(4) 0.021(4) 0.008(3) -0.001(3) 0.004(3)
C10 0.013(4) 0.026(4) 0.020(4) 0.013(4) -0.001(3) -0.001(3)
C11 0.016(4) 0.020(4) 0.027(4) 0.011(4) 0.007(3) 0.005(3)
C12 0.023(5) 0.018(4) 0.035(5) 0.007(4) 0.000(4) 0.002(4)
C13 0.030(5) 0.017(4) 0.029(4) 0.004(4) -0.002(4) 0.003(4)
C14 0.023(5) 0.022(4) 0.032(5) 0.007(4) -0.003(4) -0.002(4)
C15 0.020(4) 0.023(4) 0.027(4) 0.008(4) -0.001(3) 0.001(4)
C16 0.019(4) 0.016(4) 0.028(4) 0.009(4) -0.002(3) 0.005(3)
C17 0.028(5) 0.013(4) 0.021(4) 0.009(3) -0.002(3) -0.001(3)
C18 0.034(5) 0.027(5) 0.021(4) 0.013(4) 0.004(4) 0.002(4)
C19 0.021(4) 0.027(5) 0.032(4) 0.020(4) 0.004(3) 0.002(4)
C20 0.036(5) 0.034(5) 0.046(6) 0.032(5) 0.022(4) 0.023(4)
C21 0.019(4) 0.022(4) 0.018(4) 0.010(3) 0.009(3) 0.005(3)
C22 0.015(4) 0.017(4) 0.025(4) 0.012(3) 0.008(3) 0.006(3)
C23 0.024(4) 0.025(4) 0.027(4) 0.019(4) 0.002(3) 0.005(3)
C24 0.022(4) 0.029(5) 0.026(4) 0.017(4) 0.005(3) 0.007(4)
C25 0.011(4) 0.017(4) 0.019(4) 0.009(3) 0.001(3) 0.001(3)
C26 0.016(4) 0.018(4) 0.027(4) 0.014(4) 0.000(3) 0.003(3)
C27 0.027(5) 0.022(4) 0.025(4) 0.012(4) 0.006(3) 0.005(4)
C28 0.014(4) 0.027(4) 0.035(5) 0.019(4) 0.009(3) 0.007(3)
C29 0.021(4) 0.017(4) 0.021(4) 0.010(3) 0.007(3) 0.007(3)
C30 0.015(4) 0.019(4) 0.023(4) 0.009(3) 0.003(3) 0.003(3)
C31 0.016(4) 0.027(4) 0.025(4) 0.017(4) 0.002(3) 0.004(3)
C32 0.017(4) 0.023(4) 0.028(4) 0.014(4) 0.004(3) 0.006(3)
C33 0.021(4) 0.023(4) 0.036(5) 0.019(4) 0.009(4) 0.008(3)
C34 0.016(4) 0.027(4) 0.027(4) 0.019(4) 0.010(3) 0.010(3)
C35 0.017(4) 0.021(4) 0.018(4) 0.005(3) 0.006(3) 0.004(3)
C36 0.025(4) 0.019(4) 0.026(4) 0.013(4) 0.007(3) 0.011(3)
C37 0.026(5) 0.024(4) 0.022(4) 0.015(4) -0.006(3) -0.003(3)
C38 0.030(5) 0.024(5) 0.026(4) 0.006(4) 0.003(4) 0.005(4)
C39 0.065(9) 0.076(10) 0.046(7) 0.034(7) 0.018(6) 0.018(8)
C40 0.030(5) 0.034(5) 0.037(5) 0.014(4) 0.006(4) 0.000(4)
C41 0.038(6) 0.037(6) 0.034(5) 0.011(5) 0.007(4) 0.011(5)
C42 0.085(11) 0.049(8) 0.056(8) 0.025(7) 0.018(7) 0.029(7)
C43 0.087(11) 0.067(9) 0.052(8) 0.031(7) 0.024(7) 0.028(8)
C44 0.031(5) 0.019(4) 0.024(4) 0.002(4) 0.004(4) 0.006(4)
C45 0.032(5) 0.022(4) 0.030(5) 0.005(4) 0.006(4) 0.001(4)
C46 0.052(7) 0.031(5) 0.030(5) 0.005(4) 0.008(5) 0.004(5)
C47 0.052(7) 0.031(5) 0.032(5) 0.002(4) 0.001(5) -0.004(5)
C48 0.034(6) 0.024(5) 0.038(5) 0.007(4) 0.008(4) 0.008(4)
C49 0.025(5) 0.027(5) 0.033(5) 0.005(4) 0.003(4) 0.002(4)
C50 0.038(6) 0.035(6) 0.038(5) 0.013(5) 0.000(4) 0.011(5)
C51 0.038(6) 0.030(5) 0.038(5) 0.011(4) 0.008(4) 0.002(4)
C52 0.058(8) 0.027(5) 0.059(7) 0.017(5) 0.020(6) 0.011(5)
C53 0.060(8) 0.025(5) 0.031(5) 0.001(4) 0.008(5) 0.004(5)
C54 0.048(7) 0.028(5) 0.032(5) 0.005(4) 0.013(5) 0.015(5)
C55 0.038(6) 0.024(5) 0.033(5) 0.002(4) 0.011(4) 0.002(4)
C56 0.025(5) 0.061(7) 0.064(7) 0.037(6) 0.002(5) 0.012(5)
C57 0.032(6) 0.056(8) 0.053(7) 0.013(6) 0.011(5) -0.002(5)
C58 0.045(6) 0.034(5) 0.034(5) 0.015(4) 0.005(4) 0.000(5)
C59 0.020(4) 0.032(5) 0.024(4) 0.017(4) -0.003(3) -0.004(4)
C60 0.022(4) 0.039(5) 0.019(4) 0.019(4) -0.002(3) 0.005(4)
C61 0.033(5) 0.032(5) 0.032(5) 0.020(4) 0.010(4) 0.009(4)
C62 0.036(6) 0.034(6) 0.042(6) 0.012(5) 0.009(5) 0.000(5)
C63 0.023(4) 0.032(5) 0.021(4) 0.016(4) 0.007(3) 0.001(4)
C64 0.017(4) 0.037(5) 0.027(4) 0.021(4) 0.000(3) -0.001(4)
C65 0.019(4) 0.034(5) 0.030(4) 0.019(4) 0.001(3) -0.004(4)
C66 0.015(4) 0.045(6) 0.031(5) 0.021(4) -0.002(3) -0.005(4)
C67 0.019(4) 0.032(5) 0.023(4) 0.015(4) -0.002(3) -0.003(4)
C68 0.026(5) 0.038(6) 0.045(6) 0.026(5) -0.002(4) 0.001(4)
C69 0.029(5) 0.030(5) 0.058(7) 0.018(5) 0.005(5) -0.002(4)
C70 0.038(6) 0.024(5) 0.051(6) 0.011(5) -0.008(5) -0.001(4)
C71 0.032(6) 0.034(6) 0.044(6) 0.011(5) 0.000(4) 0.004(4)
C72 0.020(5) 0.031(5) 0.043(5) 0.015(4) 0.007(4) 0.005(4)
C73 0.028(5) 0.040(6) 0.046(6) 0.032(5) 0.008(4) 0.004(4)
C74 0.031(5) 0.043(6) 0.034(5) 0.025(5) 0.011(4) 0.008(4)
C75 0.043(6) 0.039(6) 0.026(5) 0.012(4) -0.007(4) -0.002(5)
C76 0.033(5) 0.044(6) 0.033(5) 0.028(5) 0.008(4) 0.008(4)
C77 0.030(5) 0.020(4) 0.048(6) 0.017(4) 0.018(4) 0.016(4)
C78 0.019(4) 0.018(4) 0.023(4) 0.012(3) 0.003(3) 0.004(3)
C79 0.011(4) 0.017(4) 0.017(4) 0.009(3) -0.003(3) -0.003(3)
C79A 0.029(5) 0.023(4) 0.021(4) 0.007(4) 0.005(3) 0.008(4)
C80 0.021(4) 0.021(4) 0.024(4) 0.011(4) 0.001(3) 0.001(3)
C81 0.038(5) 0.011(4) 0.025(4) 0.006(3) 0.006(4) 0.006(4)
C82 0.011(4) 0.020(4) 0.018(4) 0.011(3) 0.004(3) 0.002(3)
C83 0.012(4) 0.016(4) 0.019(4) 0.009(3) 0.002(3) -0.001(3)
C84 0.024(5) 0.018(4) 0.030(4) 0.011(4) 0.013(4) 0.004(3)
C85 0.019(4) 0.021(4) 0.034(5) 0.012(4) 0.008(4) 0.007(4)
C86 0.014(4) 0.017(4) 0.020(4) 0.009(3) 0.007(3) 0.004(3)
C87 0.019(4) 0.017(4) 0.023(4) 0.008(3) 0.006(3) 0.001(3)
C88 0.017(4) 0.018(4) 0.028(4) 0.010(3) 0.003(3) -0.001(3)
C89 0.019(4) 0.017(4) 0.029(4) 0.009(3) 0.006(3) 0.006(3)
C90 0.028(5) 0.020(4) 0.035(5) 0.011(4) 0.010(4) 0.001(4)
C91 0.013(4) 0.024(4) 0.033(5) 0.015(4) 0.005(3) 0.003(3)
C92 0.030(5) 0.021(4) 0.018(4) 0.009(3) 0.006(3) 0.003(4)
C93 0.028(5) 0.022(4) 0.021(4) 0.011(3) 0.003(3) -0.005(4)
C94 0.039(5) 0.024(4) 0.021(4) 0.015(4) 0.005(4) 0.007(4)
C95 0.027(5) 0.025(5) 0.023(4) 0.003(4) -0.002(4) 0.014(4)
C96 0.017(4) 0.015(4) 0.014(3) 0.005(3) 0.001(3) 0.006(3)
C96A 0.018(4) 0.023(4) 0.023(4) 0.010(4) -0.001(3) 0.006(3)
C97 0.020(4) 0.022(4) 0.020(4) 0.011(3) 0.003(3) 0.003(3)
C98 0.030(5) 0.028(5) 0.025(4) 0.007(4) -0.008(4) 0.004(4)
C99 0.030(5) 0.032(5) 0.019(4) 0.006(4) -0.005(4) -0.001(4)
C100 0.018(4) 0.019(4) 0.024(4) 0.011(3) -0.001(3) 0.004(3)
C101 0.016(4) 0.014(4) 0.024(4) 0.010(3) -0.001(3) 0.003(3)
C102 0.020(4) 0.014(4) 0.023(4) 0.009(3) 0.001(3) 0.002(3)
C103 0.019(4) 0.021(4) 0.030(4) 0.019(4) 0.003(3) 0.005(3)
C104 0.017(4) 0.020(4) 0.035(5) 0.014(4) -0.002(3) 0.005(3)
C105 0.025(5) 0.018(4) 0.037(5) 0.015(4) 0.004(4) 0.006(4)
C106 0.024(5) 0.014(4) 0.036(5) 0.008(4) -0.005(4) 0.001(3)
C107 0.016(4) 0.019(4) 0.038(5) 0.015(4) -0.002(3) 0.005(3)
C108 0.023(5) 0.027(5) 0.039(5) 0.024(4) 0.000(4) 0.008(4)
C109 0.028(5) 0.025(4) 0.025(4) 0.014(4) -0.011(3) 0.002(4)
C110 0.031(5) 0.020(4) 0.028(4) 0.015(4) 0.008(4) 0.005(4)
C111 0.025(5) 0.021(4) 0.030(4) 0.012(4) -0.009(4) 0.006(4)
C112 0.032(5) 0.026(5) 0.029(4) 0.018(4) 0.004(4) 0.002(4)

loop_
_atom_type_symbol
_atom_type_description
_atom_type_scat_dispersion_real
_atom_type_scat_dispersion_imag
_atom_type_scat_source
C C 0.0181 0.0091 'International Tables Vol C Tables 4.2.6.8 and 6.1.1.4'
H H 0.0000 0.0000 'International Tables Vol C Tables 4.2.6.8 and 6.1.1.4'
I I -0.3257 6.8362 'International Tables Vol C Tables 4.2.6.8 and 6.1.1.4'
O O 0.0492 0.0322 'International Tables Vol C Tables 4.2.6.8 and 6.1.1.4'

loop_
_geom_angle_atom_site_label_1
_geom_angle_atom_site_label_2
_geom_angle_atom_site_label_3
_geom_angle
C13 O1 H1OA 109.5
C32 O2 H20A 125.9
C51 O3 H3OA 109.5
C70 O4 H4OA 109.5
C89 O5 H5OA 109.5
C105 O6 H6OA 109.5
C5 C1 C2 108.6(7)
C5 C1 I1 116.5(6)
C2 C1 I1 117.6(5)
C5 C1 H1 104.1
C2 C1 H1 104.1
I1 C1 H1 104.1
C9 C2 C3 108.4(6)
C9 C2 C19 112.6(7)
C3 C2 C19 113.0(7)
C9 C2 C1 116.1(7)
C3 C2 C1 96.9(6)
C19 C2 C1 109.0(7)
C6 C3 C4 120.3(7)
C6 C3 C2 113.8(6)
C4 C3 C2 106.3(6)
C6 C3 H3 105.0
C4 C3 H3 105.0
C2 C3 H3 105.0
C3 C4 C5 102.6(7)
C3 C4 H4A 111.2
C5 C4 H4A 111.2
C3 C4 H4AB 111.2
C5 C4 H4AB 111.2
H4A C4 H4AB 109.2
C1 C5 C4 105.5(7)
C1 C5 H5A 110.6
C4 C5 H5A 110.6
C1 C5 H5AB 110.6
C4 C5 H5AB 110.6
H5A C5 H5AB 108.8
C3 C6 C7 109.7(6)
C3 C6 C17 110.1(6)
C7 C6 C17 110.7(6)
C3 C6 H6 108.8
C7 C6 H6 108.8
C17 C6 H6 108.8
C6 C7 C8 111.8(6)
C6 C7 C10 112.2(6)
C8 C7 C10 113.7(6)
C6 C7 H7 106.2
C8 C7 H7 106.2
C10 C7 H7 106.2
C7 C8 C9 113.8(7)
C7 C8 H8A 108.8
C9 C8 H8A 108.8
C7 C8 H8AB 108.8
C9 C8 H8AB 108.8
H8A C8 H8AB 107.7
C2 C9 C8 110.5(7)
C2 C9 H9A 109.5
C8 C9 H9A 109.5
C2 C9 H9AB 109.5
C8 C9 H9AB 109.5
H9A C9 H9AB 108.1
C11 C10 C18 109.2(7)
C11 C10 C15 109.2(7)
C18 C10 C15 109.8(7)
C11 C10 C7 110.5(6)
C18 C10 C7 111.3(7)
C15 C10 C7 106.7(7)
C16 C11 C10 123.6(8)
C16 C11 C12 120.1(8)
C10 C11 C12 116.3(7)
C13 C12 C11 112.2(8)
C13 C12 H12A 109.2
C11 C12 H12A 109.2
C13 C12 H12B 109.2
C11 C12 H12B 109.2
H12A C12 H12B 107.9
O1 C13 C12 107.2(8)
O1 C13 C14 111.0(7)
C12 C13 C14 110.1(8)
O1 C13 H13 109.5
C12 C13 H13 109.5
C14 C13 H13 109.5
C13 C14 C15 110.3(7)
C13 C14 H14A 109.6
C15 C14 H14A 109.6
C13 C14 H14B 109.6
C15 C14 H14B 109.6
H14A C14 H14B 108.1
C10 C15 C14 112.4(7)
C10 C15 H15A 109.1
C14 C15 H15A 109.1
C10 C15 H15B 109.1
C14 C15 H15B 109.1
H15A C15 H15B 107.8
C11 C16 C17 125.3(7)
C11 C16 H16 117.3
C17 C16 H16 117.3
C16 C17 C6 112.2(7)
C16 C17 H17A 109.2
C6 C17 H17A 109.2
C16 C17 H17B 109.2
C6 C17 H17B 109.2
H17A C17 H17B 107.9
C10 C18 H18A 109.5
C10 C18 H18B 109.5
H18A C18 H18B 109.5
C10 C18 H18C 109.5
H18A C18 H18C 109.5
H18B C18 H18C 109.5
C2 C19 H19A 109.5
C2 C19 H19B 109.5
H19A C19 H19B 109.5
C2 C19 H19C 109.5
H19A C19 H19C 109.5
H19B C19 H19C 109.5
C24 C20 C21 108.1(8)
C24 C20 I2 115.3(6)
C21 C20 I2 117.1(6)
C24 C20 H20 105.0
C21 C20 H20 105.0
I2 C20 H20 105.0
C28 C21 C20 115.9(7)
C28 C21 C38 112.4(7)
C20 C21 C38 110.5(7)
C28 C21 C22 108.0(6)
C20 C21 C22 96.9(6)
C38 C21 C22 112.0(7)
C23 C22 C25 119.6(7)
C23 C22 C21 104.3(6)
C25 C22 C21 113.2(6)
C23 C22 H22 106.3
C25 C22 H22 106.3
C21 C22 H22 106.3
C22 C23 C24 104.3(7)
C22 C23 H23A 110.9
C24 C23 H23A 110.9
C22 C23 H23B 110.9
C24 C23 H23B 110.9
H23A C23 H23B 108.9
C20 C24 C23 104.2(7)
C20 C24 H24A 110.9
C23 C24 H24A 110.9
C20 C24 H24B 110.9
C23 C24 H24B 110.9
H24A C24 H24B 108.9
C36 C25 C22 111.1(6)
C36 C25 C26 107.7(6)
C22 C25 C26 108.7(6)
C36 C25 H25 109.8
C22 C25 H25 109.8
C26 C25 H25 109.8
C27 C26 C25 112.3(6)
C27 C26 C29 112.0(6)
C25 C26 C29 111.6(7)
C27 C26 H26 106.8
C25 C26 H26 106.8
C29 C26 H26 106.8
C28 C27 C26 114.2(7)
C28 C27 H27A 108.7
C26 C27 H27A 108.7
C28 C27 H27B 108.7
C26 C27 H27B 108.7
H27A C27 H27B 107.6
C21 C28 C27 110.8(7)
C21 C28 H28A 109.5
C27 C28 H28A 109.5
C21 C28 H28B 109.5
C27 C28 H28B 109.5
H28A C28 H28B 108.1
C30 C29 C34 107.7(6)
C30 C29 C37 108.8(7)
C34 C29 C37 111.1(7)
C30 C29 C26 109.9(6)
C34 C29 C26 108.3(7)
C37 C29 C26 111.1(6)
C35 C30 C31 120.9(7)
C35 C30 C29 124.1(7)
C31 C30 C29 115.0(7)
C32 C31 C30 112.0(7)
C32 C31 H31A 109.2
C30 C31 H31A 109.2
C32 C31 H31B 109.2
C30 C31 H31B 109.2
H31A C31 H31B 107.9
O2 C32 C31 111.0(7)
O2 C32 C33 108.8(6)
C31 C32 C33 111.1(7)
O2 C32 H32 108.6
C31 C32 H32 108.6
C33 C32 H32 108.6
C32 C33 C34 110.3(7)
C32 C33 H33A 109.6
C34 C33 H33A 109.6
C32 C33 H33B 109.6
C34 C33 H33B 109.6
H33A C33 H33B 108.1
C33 C34 C29 114.5(7)
C33 C34 H34A 108.6
C29 C34 H34A 108.6
C33 C34 H34B 108.6
C29 C34 H34B 108.6
H34A C34 H34B 107.6
C30 C35 C36 123.7(7)
C30 C35 H35 118.1
C36 C35 H35 118.1
C35 C36 C25 112.6(7)
C35 C36 H36A 109.1
C25 C36 H36A 109.1
C35 C36 H36B 109.1
C25 C36 H36B 109.1
H36A C36 H36B 107.8
C29 C37 H37A 109.5
C29 C37 H37B 109.5
H37A C37 H37B 109.5
C29 C37 H37C 109.5
H37A C37 H37C 109.5
H37B C37 H37C 109.5
C21 C38 H38A 109.5
C21 C38 H38B 109.5
H38A C38 H38B 109.5
C21 C38 H38C 109.5
H38A C38 H38C 109.5
H38B C38 H38C 109.5
C43 C39 C40 107.8(11)
C43 C39 I3 118.6(9)
C40 C39 I3 118.6(9)
C43 C39 H39 103.1
C40 C39 H39 103.1
I3 C39 H39 103.1
C41 C40 C39 97.8(9)
C41 C40 C47 106.8(9)
C39 C40 C47 115.8(10)
C41 C40 C57 113.0(10)
C39 C40 C57 111.5(11)
C47 C40 C57 111.3(10)
C40 C41 C44 116.3(9)
C40 C41 C42 104.8(9)
C44 C41 C42 119.6(10)
C40 C41 H41 104.9
C44 C41 H41 104.9
C42 C41 H41 104.9
C41 C42 C43 102.5(11)
C41 C42 H42A 111.3
C43 C42 H42A 111.3
C41 C42 H42B 111.3
C43 C42 H42B 111.3
H42A C42 H42B 109.2
C39 C43 C42 105.4(11)
C39 C43 H43A 110.7
C42 C43 H43A 110.7
C39 C43 H43B 110.7
C42 C43 H43B 110.7
H43A C43 H43B 108.8
C41 C44 C55 112.9(8)
C41 C44 C45 109.1(8)
C55 C44 C45 109.2(8)
C41 C44 H44 108.5
C55 C44 H44 108.5
C45 C44 H44 108.5
C46 C45 C48 115.1(8)
C46 C45 C44 112.4(8)
C48 C45 C44 112.2(8)
C46 C45 H45 105.4
C48 C45 H45 105.4
C44 C45 H45 105.4
C47 C46 C45 114.8(9)
C47 C46 H46A 108.6
C45 C46 H46A 108.6
C47 C46 H46B 108.6
C45 C46 H46B 108.6
H46A C46 H46B 107.5
C46 C47 C40 110.9(9)
C46 C47 H47A 109.5
C40 C47 H47A 109.5
C46 C47 H47B 109.5
C40 C47 H47B 109.5
H47A C47 H47B 108.0
C49 C48 C45 110.6(8)
C49 C48 C56 109.0(9)
C45 C48 C56 110.8(9)
C49 C48 C53 107.7(8)
C45 C48 C53 109.0(8)
C56 C48 C53 109.7(9)
C54 C49 C48 123.8(9)
C54 C49 C50 119.6(9)
C48 C49 C50 116.6(9)
C49 C50 C51 112.9(9)
C49 C50 H50A 109.0
C51 C50 H50A 109.0
C49 C50 H50B 109.0
C51 C50 H50B 109.0
H50A C50 H50B 107.8
O3 C51 C52 109.4(9)
O3 C51 C50 108.7(9)
C52 C51 C50 108.4(9)
O3 C51 H51 110.1
C52 C51 H51 110.1
C50 C51 H51 110.1
C53 C52 C51 112.6(9)
C53 C52 H52A 109.1
C51 C52 H52A 109.1
C53 C52 H52B 109.1
C51 C52 H52B 109.1
H52A C52 H52B 107.8
C52 C53 C48 113.4(9)
C52 C53 H53A 108.9
C48 C53 H53A 108.9
C52 C53 H53B 108.9
C48 C53 H53B 108.9
H53A C53 H53B 107.7
C49 C54 C55 123.4(9)
C49 C54 H54 118.3
C55 C54 H54 118.3
C54 C55 C44 114.7(9)
C54 C55 H55A 108.6
C44 C55 H55A 108.6
C54 C55 H55B 108.6
C44 C55 H55B 108.6
H55A C55 H55B 107.6
C48 C56 H56A 109.5
C48 C56 H56B 109.5
H56A C56 H56B 109.5
C48 C56 H56C 109.5
H56A C56 H56C 109.5
H56B C56 H56C 109.5
C40 C57 H57A 109.5
C40 C57 H57B 109.5
H57A C57 H57B 109.5
C40 C57 H57C 109.5
H57A C57 H57C 109.5
H57B C57 H57C 109.5
C62 C58 C59 111.2(9)
C62 C58 I4 124.6(8)
C59 C58 I4 120.3(7)
C58 C59 C66 118.5(8)
C58 C59 C76 109.4(8)
C66 C59 C76 110.3(7)
C58 C59 C60 98.0(7)
C66 C59 C60 106.8(7)
C76 C59 C60 113.5(7)
C63 C60 C61 120.4(8)
C63 C60 C59 113.0(7)
C61 C60 C59 104.6(7)
C63 C60 H60 106.0
C61 C60 H60 106.0
C59 C60 H60 106.0
C60 C61 C62 102.2(8)
C60 C61 H61A 111.3
C62 C61 H61A 111.3
C60 C61 H61B 111.3
C62 C61 H61B 111.3
H61A C61 H61B 109.2
C58 C62 C61 107.4(9)
C58 C62 H62 126.3
C61 C62 H62 126.3
C60 C63 C74 110.1(7)
C60 C63 C64 108.8(7)
C74 C63 C64 108.9(7)
C60 C63 H63 109.7
C74 C63 H63 109.7
C64 C63 H63 109.7
C65 C64 C63 113.5(7)
C65 C64 C67 113.0(7)
C63 C64 C67 111.8(7)
C65 C64 H64 105.9
C63 C64 H64 105.9
C67 C64 H64 105.9
C66 C65 C64 115.4(8)
C66 C65 H65A 108.4
C64 C65 H65A 108.4
C66 C65 H65B 108.4
C64 C65 H65B 108.4
H65A C65 H65B 107.5
C65 C66 C59 111.5(8)
C65 C66 H66A 109.3
C59 C66 H66A 109.3
C65 C66 H66B 109.3
C59 C66 H66B 109.3
H66A C66 H66B 108.0
C68 C67 C75 108.6(8)
C68 C67 C72 109.2(8)
C75 C67 C72 109.7(8)
C68 C67 C64 109.7(7)
C75 C67 C64 111.0(8)
C72 C67 C64 108.7(7)
C73 C68 C67 123.5(9)
C73 C68 C69 121.0(9)
C67 C68 C69 115.4(9)
C70 C69 C68 111.1(9)
C70 C69 H69A 109.4
C68 C69 H69A 109.4
C70 C69 H69B 109.4
C68 C69 H69B 109.4
H69A C69 H69B 108.0
O4 C70 C71 110.8(10)
O4 C70 C69 106.8(9)
C71 C70 C69 110.9(9)
O4 C70 H70 109.4
C71 C70 H70 109.4
C69 C70 H70 109.4
C70 C71 C72 110.5(9)
C70 C71 H71A 109.6
C72 C71 H71A 109.6
C70 C71 H71B 109.6
C72 C71 H71B 109.6
H71A C71 H71B 108.1
C71 C72 C67 113.7(8)
C71 C72 H72A 108.8
C67 C72 H72A 108.8
C71 C72 H72B 108.8
C67 C72 H72B 108.8
H72A C72 H72B 107.7
C68 C73 C74 125.1(9)
C68 C73 H73 117.5
C74 C73 H73 117.5
C63 C74 C73 111.6(8)
C63 C74 H74A 109.3
C73 C74 H74A 109.3
C63 C74 H74B 109.3
C73 C74 H74B 109.3
H74A C74 H74B 108.0
C67 C75 H75A 109.5
C67 C75 H75B 109.5
H75A C75 H75B 109.5
C67 C75 H75C 109.5
H75A C75 H75C 109.5
H75B C75 H75C 109.5
C59 C76 H76A 109.5
C59 C76 H76B 109.5
H76A C76 H76B 109.5
C59 C76 H76C 109.5
H76A C76 H76C 109.5
H76B C76 H76C 109.5
C81 C77 C78 111.9(8)
C81 C77 I5 121.8(7)
C78 C77 I5 119.2(6)
C77 C78 C79 96.9(6)
C77 C78 C85 117.1(7)
C79 C78 C85 108.1(7)
C77 C78 C79A 108.9(7)
C79 C78 C79A 114.5(7)
C85 C78 C79A 110.8(7)
C80 C79 C78 104.8(6)
C80 C79 C82 120.8(7)
C78 C79 C82 112.5(6)
C80 C79 H79 105.9
C78 C79 H79 105.9
C82 C79 H79 105.9
C78 C79A H79A 109.5
C78 C79A H79B 109.5
H79A C79A H79B 109.5
C78 C79A H79C 109.5
H79A C79A H79C 109.5
H79B C79A H79C 109.5
C79 C80 C81 102.2(7)
C79 C80 H80A 111.3
C81 C80 H80A 111.3
C79 C80 H80B 111.3
C81 C80 H80B 111.3
H80A C80 H80B 109.2
C77 C81 C80 106.5(7)
C77 C81 H81 126.7
C80 C81 H81 126.7
C79 C82 C83 109.3(6)
C79 C82 C93 110.4(6)
C83 C82 C93 108.6(6)
C79 C82 H82 109.5
C83 C82 H82 109.5
C93 C82 H82 109.5
C82 C83 C84 113.2(6)
C82 C83 C86 111.9(6)
C84 C83 C86 111.8(6)
C82 C83 H83 106.5
C84 C83 H83 106.5
C86 C83 H83 106.5
C85 C84 C83 113.5(7)
C85 C84 H84A 108.9
C83 C84 H84A 108.9
C85 C84 H84B 108.9
C83 C84 H84B 108.9
H84A C84 H84B 107.7
C78 C85 C84 110.0(7)
C78 C85 H85A 109.7
C84 C85 H85A 109.7
C78 C85 H85B 109.7
C84 C85 H85B 109.7
H85A C85 H85B 108.2
C91 C86 C87 108.7(7)
C91 C86 C83 110.4(7)
C87 C86 C83 109.9(6)
C91 C86 C94 109.5(7)
C87 C86 C94 107.2(7)
C83 C86 C94 111.1(7)
C92 C87 C88 120.3(8)
C92 C87 C86 124.1(8)
C88 C87 C86 115.6(7)
C89 C88 C87 112.4(7)
C89 C88 H88A 109.1
C87 C88 H88A 109.1
C89 C88 H88B 109.1
C87 C88 H88B 109.1
H88A C88 H88B 107.9
O5 C89 C88 107.6(7)
O5 C89 C90 111.1(7)
C88 C89 C90 111.7(7)
O5 C89 H89 108.8
C88 C89 H89 108.8
C90 C89 H89 108.8
C89 C90 C91 109.9(7)
C89 C90 H90A 109.7
C91 C90 H90A 109.7
C89 C90 H90B 109.7
C91 C90 H90B 109.7
H90A C90 H90B 108.2
C86 C91 C90 115.8(7)
C86 C91 H91A 108.3
C90 C91 H91A 108.3
C86 C91 H91B 108.3
C90 C91 H91B 108.3
H91A C91 H91B 107.4
C87 C92 C93 124.0(8)
C87 C92 H92 118.0
C93 C92 H92 118.0
C92 C93 C82 112.1(6)
C92 C93 H93A 109.2
C82 C93 H93A 109.2
C92 C93 H93B 109.2
C82 C93 H93B 109.2
H93A C93 H93B 107.9
C86 C94 H94A 109.5
C86 C94 H94B 109.5
H94A C94 H94B 109.5
C86 C94 H94C 109.5
H94A C94 H94C 109.5
H94B C94 H94C 109.5
C99 C95 C96 108.0(7)
C99 C95 I6 115.8(7)
C96 C95 I6 117.7(6)
C99 C95 H95 104.6
C96 C95 H95 104.6
I6 C95 H95 104.6
C96A C96 C95 116.2(7)
C96A C96 C112 111.4(7)
C95 C96 C112 110.0(7)
C96A C96 C97 108.2(6)
C95 C96 C97 97.8(6)
C112 C96 C97 112.5(7)
C96 C96A C111 110.7(7)
C96 C96A H96A 109.5
C111 C96A H96A 109.5
C96 C96A H96B 109.5
C111 C96A H96B 109.5
H96A C96A H96B 108.1
C98 C97 C100 120.0(7)
C98 C97 C96 104.8(7)
C100 C97 C96 113.5(6)
C98 C97 H97 105.8
C100 C97 H97 105.8
C96 C97 H97 105.8
C97 C98 C99 104.1(7)
C97 C98 H98A 110.9
C99 C98 H98A 110.9
C97 C98 H98B 110.9
C99 C98 H98B 110.9
H98A C98 H98B 109.0
C95 C99 C98 104.6(7)
C95 C99 H99A 110.8
C98 C99 H99A 110.8
C95 C99 H99B 110.8
C98 C99 H99B 110.8
H99A C99 H99B 108.9
C97 C100 C109 110.8(7)
C97 C100 C101 109.8(7)
C109 C100 C101 110.2(7)
C97 C100 H100 108.7
C109 C100 H100 108.7
C101 C100 H100 108.7
C100 C101 C111 112.7(6)
C100 C101 C102 113.4(7)
C111 C101 C102 111.7(7)
C100 C101 H101 106.1
C111 C101 H101 106.1
C102 C101 H101 106.1
C107 C102 C110 111.7(7)
C107 C102 C103 108.6(6)
C110 C102 C103 107.4(7)
C107 C102 C101 108.6(7)
C110 C102 C101 111.9(7)
C103 C102 C101 108.6(7)
C108 C103 C104 120.9(7)
C108 C103 C102 123.9(8)
C104 C103 C102 115.2(7)
C105 C104 C103 111.4(7)
C105 C104 H10A 109.3
C103 C104 H10A 109.3
C105 C104 H10B 109.3
C103 C104 H10B 109.3
H10A C104 H10B 108.0
O6 C105 C104 109.8(7)
O6 C105 C106 107.4(7)
C104 C105 C106 111.7(7)
O6 C105 H105 109.3
C104 C105 H105 109.3
C106 C105 H105 109.3
C105 C106 C107 109.2(7)
C105 C106 H10C 109.8
C107 C106 H10C 109.8
C105 C106 H10D 109.8
C107 C106 H10D 109.8
H10C C106 H10D 108.3
C102 C107 C106 114.5(7)
C102 C107 H10E 108.6
C106 C107 H10E 108.6
C102 C107 H10F 108.6
C106 C107 H10F 108.6
H10E C107 H10F 107.6
C103 C108 C109 125.3(7)
C103 C108 H108 117.4
C109 C108 H108 117.4
C108 C109 C100 111.3(7)
C108 C109 H10G 109.4
C100 C109 H10G 109.4
C108 C109 H10H 109.4
C100 C109 H10H 109.4
H10G C109 H10H 108.0
C102 C110 H11A 109.5
C102 C110 H11B 109.5
H11A C110 H11B 109.5
C102 C110 H11C 109.5
H11A C110 H11C 109.5
H11B C110 H11C 109.5
C96A C111 C101 114.3(7)
C96A C111 H11D 108.7
C101 C111 H11D 108.7
C96A C111 H11E 108.7
C101 C111 H11E 108.7
H11D C111 H11E 107.6
C96 C112 H11G 109.5
C96 C112 H11H 109.5
H11G C112 H11H 109.5
C96 C112 H11I 109.5
H11G C112 H11I 109.5
H11H C112 H11I 109.5

loop_
_geom_bond_atom_site_label_1
_geom_bond_atom_site_label_2
_geom_bond_distance
I1 C1 2.146(8)
I2 C20 2.143(9)
I3 C39 2.121(12)
I4 C58 2.041(11)
I5 C77 2.140(9)
I6 C95 2.147(9)
O1 C13 1.452(11)
O1 H1OA 0.8400
O2 C32 1.429(10)
O2 H20A 0.8449
O3 C51 1.418(13)
O3 H3OA 0.8400
O4 C70 1.461(13)
O4 H4OA 0.8400
O5 C89 1.444(10)
O5 H5OA 0.8400
O6 C105 1.463(11)
O6 H6OA 0.8400
C1 C5 1.480(12)
C1 C2 1.543(12)
C1 H1 1.0000
C2 C9 1.501(12)
C2 C3 1.540(10)
C2 C19 1.543(10)
C3 C6 1.519(11)
C3 C4 1.535(11)
C3 H3 1.0000
C4 C5 1.568(12)
C4 H4A 0.9900
C4 H4AB 0.9900
C5 H5A 0.9900
C5 H5AB 0.9900
C6 C7 1.533(11)
C6 C17 1.545(10)
C6 H6 1.0000
C7 C8 1.544(10)
C7 C10 1.558(12)
C7 H7 1.0000
C8 C9 1.548(12)
C8 H8A 0.9900
C8 H8AB 0.9900
C9 H9A 0.9900
C9 H9AB 0.9900
C10 C11 1.519(11)
C10 C18 1.542(11)
C10 C15 1.549(12)
C11 C16 1.318(12)
C11 C12 1.523(12)
C12 C13 1.505(13)
C12 H12A 0.9900
C12 H12B 0.9900
C13 C14 1.517(13)
C13 H13 1.0000
C14 C15 1.558(13)
C14 H14A 0.9900
C14 H14B 0.9900
C15 H15A 0.9900
C15 H15B 0.9900
C16 C17 1.499(11)
C16 H16 0.9500
C17 H17A 0.9900
C17 H17B 0.9900
C18 H18A 0.9800
C18 H18B 0.9800
C18 H18C 0.9800
C19 H19A 0.9800
C19 H19B 0.9800
C19 H19C 0.9800
C20 C24 1.504(12)
C20 C21 1.526(11)
C20 H20 1.0000
C21 C28 1.515(11)
C21 C38 1.544(12)
C21 C22 1.547(10)
C22 C23 1.528(10)
C22 C25 1.534(10)
C22 H22 1.0000
C23 C24 1.548(11)
C23 H23A 0.9900
C23 H23B 0.9900
C24 H24A 0.9900
C24 H24B 0.9900
C25 C36 1.528(11)
C25 C26 1.556(10)
C25 H25 1.0000
C26 C27 1.552(12)
C26 C29 1.565(10)
C26 H26 1.0000
C27 C28 1.523(11)
C27 H27A 0.9900
C27 H27B 0.9900
C28 H28A 0.9900
C28 H28B 0.9900
C29 C30 1.531(11)
C29 C34 1.542(11)
C29 C37 1.554(12)
C30 C35 1.318(12)
C30 C31 1.516(10)
C31 C32 1.514(11)
C31 H31A 0.9900
C31 H31B 0.9900
C32 C33 1.515(12)
C32 H32 1.0000
C33 C34 1.533(10)
C33 H33A 0.9900
C33 H33B 0.9900
C34 H34A 0.9900
C34 H34B 0.9900
C35 C36 1.509(11)
C35 H35 0.9500
C36 H36A 0.9900
C36 H36B 0.9900
C37 H37A 0.9800
C37 H37B 0.9800
C37 H37C 0.9800
C38 H38A 0.9800
C38 H38B 0.9800
C38 H38C 0.9800
C39 C43 1.47(2)
C39 C40 1.511(17)
C39 H39 1.0000
C40 C41 1.499(14)
C40 C47 1.528(15)
C40 C57 1.529(16)
C41 C44 1.512(14)
C41 C42 1.538(17)
C41 H41 1.0000
C42 C43 1.539(19)
C42 H42A 0.9900
C42 H42B 0.9900
C43 H43A 0.9900
C43 H43B 0.9900
C44 C55 1.525(13)
C44 C45 1.549(12)
C44 H44 1.0000
C45 C46 1.518(13)
C45 C48 1.543(14)
C45 H45 1.0000
C46 C47 1.494(16)
C46 H46A 0.9900
C46 H46B 0.9900
C47 H47A 0.9900
C47 H47B 0.9900
C48 C49 1.509(13)
C48 C56 1.547(15)
C48 C53 1.578(15)
C49 C54 1.339(15)
C49 C50 1.521(14)
C50 C51 1.555(15)
C50 H50A 0.9900
C50 H50B 0.9900
C51 C52 1.514(15)
C51 H51 1.0000
C52 C53 1.497(16)
C52 H52A 0.9900
C52 H52B 0.9900
C53 H53A 0.9900
C53 H53B 0.9900
C54 C55 1.468(15)
C54 H54 0.9500
C55 H55A 0.9900
C55 H55B 0.9900
C56 H56A 0.9800
C56 H56B 0.9800
C56 H56C 0.9800
C57 H57A 0.9800
C57 H57B 0.9800
C57 H57C 0.9800
C58 C62 1.391(15)
C58 C59 1.502(14)
C59 C66 1.527(13)
C59 C76 1.532(12)
C59 C60 1.567(11)
C60 C63 1.506(13)
C60 C61 1.514(13)
C60 H60 1.0000
C61 C62 1.562(14)
C61 H61A 0.9900
C61 H61B 0.9900
C62 H62 0.9500
C63 C74 1.515(11)
C63 C64 1.552(12)
C63 H63 1.0000
C64 C65 1.540(11)
C64 C67 1.563(13)
C64 H64 1.0000
C65 C66 1.513(14)
C65 H65A 0.9900
C65 H65B 0.9900
C66 H66A 0.9900
C66 H66B 0.9900
C67 C68 1.519(12)
C67 C75 1.552(12)
C67 C72 1.554(13)
C68 C73 1.316(15)
C68 C69 1.531(15)
C69 C70 1.517(16)
C69 H69A 0.9900
C69 H69B 0.9900
C70 C71 1.498(16)
C70 H70 1.0000
C71 C72 1.526(14)
C71 H71A 0.9900
C71 H71B 0.9900
C72 H72A 0.9900
C72 H72B 0.9900
C73 C74 1.517(15)
C73 H73 0.9500
C74 H74A 0.9900
C74 H74B 0.9900
C75 H75A 0.9800
C75 H75B 0.9800
C75 H75C 0.9800
C76 H76A 0.9800
C76 H76B 0.9800
C76 H76C 0.9800
C77 C81 1.371(14)
C77 C78 1.513(11)
C78 C79 1.526(11)
C78 C85 1.527(12)
C78 C79A 1.536(11)
C79 C80 1.521(11)
C79 C82 1.531(11)
C79 H79 1.0000
C79A H79A 0.9800
C79A H79B 0.9800
C79A H79C 0.9800
C80 C81 1.543(12)
C80 H80A 0.9900
C80 H80B 0.9900
C81 H81 0.9500
C82 C83 1.540(10)
C82 C93 1.544(11)
C82 H82 1.0000
C83 C84 1.556(11)
C83 C86 1.558(11)
C83 H83 1.0000
C84 C85 1.554(12)
C84 H84A 0.9900
C84 H84B 0.9900
C85 H85A 0.9900
C85 H85B 0.9900
C86 C91 1.521(12)
C86 C87 1.533(10)
C86 C94 1.562(11)
C87 C92 1.317(12)
C87 C88 1.522(11)
C88 C89 1.518(12)
C88 H88A 0.9900
C88 H88B 0.9900
C89 C90 1.521(12)
C89 H89 1.0000
C90 C91 1.522(12)
C90 H90A 0.9900
C90 H90B 0.9900
C91 H91A 0.9900
C91 H91B 0.9900
C92 C93 1.515(12)
C92 H92 0.9500
C93 H93A 0.9900
C93 H93B 0.9900
C94 H94A 0.9800
C94 H94B 0.9800
C94 H94C 0.9800
C95 C99 1.491(12)
C95 C96 1.524(11)
C95 H95 1.0000
C96 C96A 1.517(11)
C96 C112 1.535(11)
C96 C97 1.540(10)
C96A C111 1.534(12)
C96A H96A 0.9900
C96A H96B 0.9900
C97 C98 1.522(12)
C97 C100 1.531(12)
C97 H97 1.0000
C98 C99 1.558(13)
C98 H98A 0.9900
C98 H98B 0.9900
C99 H99A 0.9900
C99 H99B 0.9900
C100 C109 1.532(10)
C100 C101 1.546(11)
C100 H100 1.0000
C101 C111 1.553(10)
C101 C102 1.561(12)
C101 H101 1.0000
C102 C107 1.513(12)
C102 C110 1.526(11)
C102 C103 1.551(11)
C103 C108 1.329(13)
C103 C104 1.513(12)
C104 C105 1.504(12)
C104 H10A 0.9900
C104 H10B 0.9900
C105 C106 1.505(11)
C105 H105 1.0000
C106 C107 1.544(12)
C106 H10C 0.9900
C106 H10D 0.9900
C107 H10E 0.9900
C107 H10F 0.9900
C108 C109 1.519(13)
C108 H108 0.9500
C109 H10G 0.9900
C109 H10H 0.9900
C110 H11A 0.9800
C110 H11B 0.9800
C110 H11C 0.9800
C111 H11D 0.9900
C111 H11E 0.9900
C112 H11G 0.9800
C112 H11H 0.9800
C112 H11I 0.9800

loop_
_geom_hbond_atom_site_label_D
_geom_hbond_atom_site_label_H
_geom_hbond_atom_site_label_A
_geom_hbond_distance_DH
_geom_hbond_distance_HA
_geom_hbond_distance_DA
_geom_hbond_angle_DHA
_geom_hbond_site_symmetry_A
_geom_hbond_publ_flag
O1 H1OA O4 0.84 1.88 2.671(12) 157.0 . yes
O3 H3OA O1 0.84 1.82 2.660(11) 172.8 1_655 yes
O2 H20A O5 0.84 2.03 2.674(10) 132.4 1_455 yes
O4 H4OA O3 0.84 1.79 2.620(12) 170.4 . yes
O5 H5OA O6 0.84 1.96 2.699(10) 146.8 . yes
O6 H6OA O2 0.84 1.84 2.682(9) 178.0 . yes

loop_
_geom_torsion_atom_site_label_1
_geom_torsion_atom_site_label_2
_geom_torsion_atom_site_label_3
_geom_torsion_atom_site_label_4
_geom_torsion
C5 C1 C2 C9 -154.9(7)
I1 C1 C2 C9 70.2(8)
C5 C1 C2 C3 -40.5(8)
I1 C1 C2 C3 -175.4(6)
C5 C1 C2 C19 76.7(9)
I1 C1 C2 C19 -58.2(8)
C9 C2 C3 C6 -61.1(9)
C19 C2 C3 C6 64.4(9)
C1 C2 C3 C6 178.4(7)
C9 C2 C3 C4 164.1(7)
C19 C2 C3 C4 -70.3(8)
C1 C2 C3 C4 43.7(8)
C6 C3 C4 C5 -163.1(7)
C2 C3 C4 C5 -31.9(8)
C2 C1 C5 C4 22.5(9)
I1 C1 C5 C4 158.0(6)
C3 C4 C5 C1 5.7(9)
C4 C3 C6 C7 -175.2(6)
C2 C3 C6 C7 57.0(8)
C4 C3 C6 C17 -53.1(9)
C2 C3 C6 C17 179.1(7)
C3 C6 C7 C8 -50.0(8)
C17 C6 C7 C8 -171.7(7)
C3 C6 C7 C10 -179.1(6)
C17 C6 C7 C10 59.2(8)
C6 C7 C8 C9 50.1(9)
C10 C7 C8 C9 178.4(7)
C3 C2 C9 C8 57.0(8)
C19 C2 C9 C8 -68.8(9)
C1 C2 C9 C8 164.6(7)
C7 C8 C9 C2 -54.2(9)
C6 C7 C10 C11 -44.5(8)
C8 C7 C10 C11 -172.6(7)
C6 C7 C10 C18 77.1(8)
C8 C7 C10 C18 -51.1(9)
C6 C7 C10 C15 -163.1(6)
C8 C7 C10 C15 68.8(8)
C18 C10 C11 C16 -108.6(9)
C15 C10 C11 C16 131.2(9)
C7 C10 C11 C16 14.1(11)
C18 C10 C11 C12 72.3(9)
C15 C10 C11 C12 -47.8(10)
C7 C10 C11 C12 -164.9(7)
C16 C11 C12 C13 -127.7(9)
C10 C11 C12 C13 51.4(10)
C11 C12 C13 O1 -176.1(7)
C11 C12 C13 C14 -55.2(10)
O1 C13 C14 C15 177.5(8)
C12 C13 C14 C15 58.9(10)
C11 C10 C15 C14 50.6(9)
C18 C10 C15 C14 -69.2(9)
C7 C10 C15 C14 170.0(7)
C13 C14 C15 C10 -58.0(10)
C10 C11 C16 C17 2.5(14)
C12 C11 C16 C17 -178.6(8)
C11 C16 C17 C6 11.4(12)
C3 C6 C17 C16 -162.7(7)
C7 C6 C17 C16 -41.2(9)
C24 C20 C21 C28 -156.1(8)
I2 C20 C21 C28 71.7(10)
C24 C20 C21 C38 74.5(10)
I2 C20 C21 C38 -57.7(9)
C24 C20 C21 C22 -42.2(9)
I2 C20 C21 C22 -174.4(6)
C28 C21 C22 C23 165.8(7)
C20 C21 C22 C23 45.6(8)
C38 C21 C22 C23 -69.8(8)
C28 C21 C22 C25 -62.6(9)
C20 C21 C22 C25 177.3(7)
C38 C21 C22 C25 61.8(9)
C25 C22 C23 C24 -161.6(7)
C21 C22 C23 C24 -33.8(8)
C21 C20 C24 C23 22.9(10)
I2 C20 C24 C23 156.1(6)
C22 C23 C24 C20 7.0(10)
C23 C22 C25 C36 -60.5(10)
C21 C22 C25 C36 175.9(7)
C23 C22 C25 C26 -178.9(7)
C21 C22 C25 C26 57.5(9)
C36 C25 C26 C27 -169.8(7)
C22 C25 C26 C27 -49.3(9)
C36 C25 C26 C29 63.5(8)
C22 C25 C26 C29 -176.0(7)
C25 C26 C27 C28 49.4(10)
C29 C26 C27 C28 176.0(7)
C20 C21 C28 C27 165.6(8)
C38 C21 C28 C27 -65.9(9)
C22 C21 C28 C27 58.2(9)
C26 C27 C28 C21 -54.1(10)
C27 C26 C29 C30 -171.2(7)
C25 C26 C29 C30 -44.3(9)
C27 C26 C29 C34 71.4(8)
C25 C26 C29 C34 -161.7(7)
C27 C26 C29 C37 -50.8(9)
C25 C26 C29 C37 76.1(9)
C34 C29 C30 C35 129.8(9)
C37 C29 C30 C35 -109.7(9)
C26 C29 C30 C35 12.1(11)
C34 C29 C30 C31 -50.8(9)
C37 C29 C30 C31 69.6(9)
C26 C29 C30 C31 -168.6(7)
C35 C30 C31 C32 -126.7(9)
C29 C30 C31 C32 53.9(10)
C30 C31 C32 O2 -175.8(7)
C30 C31 C32 C33 -54.6(9)
O2 C32 C33 C34 177.8(7)
C31 C32 C33 C34 55.3(10)
C32 C33 C34 C29 -56.2(10)
C30 C29 C34 C33 52.2(9)
C37 C29 C34 C33 -66.8(9)
C26 C29 C34 C33 171.0(7)
C31 C30 C35 C36 -178.1(8)
C29 C30 C35 C36 1.2(14)
C30 C35 C36 C25 18.1(12)
C22 C25 C36 C35 -167.5(7)
C26 C25 C36 C35 -48.5(9)
C43 C39 C40 C41 -42.1(14)
I3 C39 C40 C41 179.5(10)
C43 C39 C40 C47 -155.0(12)
I3 C39 C40 C47 66.6(14)
C43 C39 C40 C57 76.5(14)
I3 C39 C40 C57 -61.9(14)
C39 C40 C41 C44 179.8(11)
C47 C40 C41 C44 -60.3(12)
C57 C40 C41 C44 62.4(13)
C39 C40 C41 C42 45.2(12)
C47 C40 C41 C42 165.2(10)
C57 C40 C41 C42 -72.1(13)
C40 C41 C42 C43 -33.0(14)
C44 C41 C42 C43 -165.8(12)
C40 C39 C43 C42 22.5(17)
I3 C39 C43 C42 161.0(11)
C41 C42 C43 C39 6.3(17)
C40 C41 C44 C55 176.2(9)
C42 C41 C44 C55 -56.2(14)
C40 C41 C44 C45 54.5(12)
C42 C41 C44 C45 -177.9(10)
C41 C44 C45 C46 -45.6(12)
C55 C44 C45 C46 -169.5(9)
C41 C44 C45 C48 -177.2(8)
C55 C44 C45 C48 59.0(11)
C48 C45 C46 C47 179.1(9)
C44 C45 C46 C47 49.1(13)
C45 C46 C47 C40 -55.4(14)
C41 C40 C47 C46 57.6(12)
C39 C40 C47 C46 165.2(10)
C57 C40 C47 C46 -66.2(13)
C46 C45 C48 C49 -175.1(9)
C44 C45 C48 C49 -44.9(11)
C46 C45 C48 C56 -54.1(12)
C44 C45 C48 C56 76.1(11)
C46 C45 C48 C53 66.7(12)
C44 C45 C48 C53 -163.2(8)
C45 C48 C49 C54 15.6(15)
C56 C48 C49 C54 -106.5(12)
C53 C48 C49 C54 134.6(12)
C45 C48 C49 C50 -167.3(9)
C56 C48 C49 C50 70.6(12)
C53 C48 C49 C50 -48.3(12)
C54 C49 C50 C51 -131.4(11)
C48 C49 C50 C51 51.3(12)
C49 C50 C51 O3 -170.8(8)
C49 C50 C51 C52 -52.1(12)
O3 C51 C52 C53 175.4(10)
C50 C51 C52 C53 57.0(14)
C51 C52 C53 C48 -59.2(14)
C49 C48 C53 C52 51.7(13)
C45 C48 C53 C52 171.7(10)
C56 C48 C53 C52 -66.8(12)
C48 C49 C54 C55 0.0(18)
C50 C49 C54 C55 -177.0(10)
C49 C54 C55 C44 14.3(17)
C41 C44 C55 C54 -164.1(10)
C45 C44 C55 C54 -42.5(12)
C62 C58 C59 C66 -149.0(9)
I4 C58 C59 C66 52.5(11)
C62 C58 C59 C76 83.4(11)
I4 C58 C59 C76 -75.0(10)
C62 C58 C59 C60 -35.0(11)
I4 C58 C59 C60 166.6(7)
C58 C59 C60 C63 172.7(8)
C66 C59 C60 C63 -64.2(9)
C76 C59 C60 C63 57.5(10)
C58 C59 C60 C61 40.1(9)
C66 C59 C60 C61 163.1(8)
C76 C59 C60 C61 -75.1(10)
C63 C60 C61 C62 -160.0(8)
C59 C60 C61 C62 -31.8(9)
C59 C58 C62 C61 16.5(12)
I4 C58 C62 C61 173.8(7)
C60 C61 C62 C58 10.4(11)
C61 C60 C63 C74 -57.4(10)
C59 C60 C63 C74 178.2(7)
C61 C60 C63 C64 -176.6(7)
C59 C60 C63 C64 59.0(9)
C60 C63 C64 C65 -47.7(9)
C74 C63 C64 C65 -167.7(8)
C60 C63 C64 C67 -176.9(6)
C74 C63 C64 C67 63.1(9)
C63 C64 C65 C66 45.1(10)
C67 C64 C65 C66 173.8(7)
C64 C65 C66 C59 -50.5(10)
C58 C59 C66 C65 166.2(8)
C76 C59 C66 C65 -66.7(9)
C60 C59 C66 C65 57.0(9)
C65 C64 C67 C68 -174.5(7)
C63 C64 C67 C68 -45.0(9)
C65 C64 C67 C75 -54.4(10)
C63 C64 C67 C75 75.1(9)
C65 C64 C67 C72 66.2(9)
C63 C64 C67 C72 -164.3(7)
C75 C67 C68 C73 -108.0(11)
C72 C67 C68 C73 132.4(10)
C64 C67 C68 C73 13.4(13)
C75 C67 C68 C69 71.6(11)
C72 C67 C68 C69 -47.9(11)
C64 C67 C68 C69 -166.9(8)
C73 C68 C69 C70 -128.1(11)
C67 C68 C69 C70 52.2(12)
C68 C69 C70 O4 -177.0(9)
C68 C69 C70 C71 -56.2(12)
O4 C70 C71 C72 177.2(9)
C69 C70 C71 C72 58.8(12)
C70 C71 C72 C67 -56.7(11)
C68 C67 C72 C71 49.9(11)
C75 C67 C72 C71 -69.0(11)
C64 C67 C72 C71 169.6(8)
C67 C68 C73 C74 1.1(16)
C69 C68 C73 C74 -178.5(10)
C60 C63 C74 C73 -165.6(8)
C64 C63 C74 C73 -46.4(11)
C68 C73 C74 C63 16.3(14)
C81 C77 C78 C79 -36.3(10)
I5 C77 C78 C79 172.5(6)
C81 C77 C78 C85 -150.7(8)
I5 C77 C78 C85 58.1(10)
C81 C77 C78 C79A 82.6(10)
I5 C77 C78 C79A -68.6(9)
C77 C78 C79 C80 40.6(8)
C85 C78 C79 C80 162.1(6)
C79A C78 C79 C80 -73.9(8)
C77 C78 C79 C82 173.7(7)
C85 C78 C79 C82 -64.8(8)
C79A C78 C79 C82 59.2(9)
C78 C79 C80 C81 -32.8(8)
C82 C79 C80 C81 -161.0(7)
C78 C77 C81 C80 17.1(11)
I5 C77 C81 C80 167.4(6)
C79 C80 C81 C77 10.1(9)
C80 C79 C82 C83 -176.4(6)
C78 C79 C82 C83 58.9(8)
C80 C79 C82 C93 -57.0(9)
C78 C79 C82 C93 178.2(7)
C79 C82 C83 C84 -48.9(8)
C93 C82 C83 C84 -169.4(7)
C79 C82 C83 C86 -176.3(6)
C93 C82 C83 C86 63.2(8)
C82 C83 C84 C85 47.4(10)
C86 C83 C84 C85 174.9(7)
C77 C78 C85 C84 167.2(8)
C79 C78 C85 C84 59.2(9)
C79A C78 C85 C84 -67.0(9)
C83 C84 C85 C78 -52.2(10)
C82 C83 C86 C91 -164.6(6)
C84 C83 C86 C91 67.2(8)
C82 C83 C86 C87 -44.8(9)
C84 C83 C86 C87 -173.0(7)
C82 C83 C86 C94 73.7(8)
C84 C83 C86 C94 -54.4(9)
C91 C86 C87 C92 132.3(9)
C83 C86 C87 C92 11.4(12)
C94 C86 C87 C92 -109.5(9)
C91 C86 C87 C88 -47.7(9)
C83 C86 C87 C88 -168.5(7)
C94 C86 C87 C88 70.6(9)
C92 C87 C88 C89 -129.6(9)
C86 C87 C88 C89 50.3(10)
C87 C88 C89 O5 -174.8(7)
C87 C88 C89 C90 -52.7(9)
O5 C89 C90 C91 174.7(7)
C88 C89 C90 C91 54.6(10)
C87 C86 C91 C90 51.1(9)
C83 C86 C91 C90 171.7(7)
C94 C86 C91 C90 -65.7(9)
C89 C90 C91 C86 -56.0(10)
C88 C87 C92 C93 -176.3(8)
C86 C87 C92 C93 3.8(14)
C87 C92 C93 C82 14.5(12)
C79 C82 C93 C92 -166.0(7)
C83 C82 C93 C92 -46.2(9)
C99 C95 C96 C96A -156.0(7)
I6 C95 C96 C96A 70.6(9)
C99 C95 C96 C112 76.3(9)
I6 C95 C96 C112 -57.1(9)
C99 C95 C96 C97 -41.2(9)
I6 C95 C96 C97 -174.6(6)
C95 C96 C96A C111 166.8(7)
C112 C96 C96A C111 -66.2(8)
C97 C96 C96A C111 58.1(8)
C96A C96 C97 C98 165.2(7)
C95 C96 C97 C98 44.2(8)
C112 C96 C97 C98 -71.2(9)
C96A C96 C97 C100 -62.0(9)
C95 C96 C97 C100 177.0(7)
C112 C96 C97 C100 61.5(9)
C100 C97 C98 C99 -161.1(7)
C96 C97 C98 C99 -32.1(9)
C96 C95 C99 C98 22.6(10)
I6 C95 C99 C98 157.0(6)
C97 C98 C99 C95 6.1(10)
C98 C97 C100 C109 -56.9(10)
C96 C97 C100 C109 178.2(7)
C98 C97 C100 C101 -178.8(7)
C96 C97 C100 C101 56.3(9)
C97 C100 C101 C111 -47.5(9)
C109 C100 C101 C111 -169.8(7)
C97 C100 C101 C102 -175.7(6)
C109 C100 C101 C102 62.0(9)
C100 C101 C102 C107 -161.8(6)
C111 C101 C102 C107 69.5(8)
C100 C101 C102 C110 74.5(8)
C111 C101 C102 C110 -54.2(9)
C100 C101 C102 C103 -43.9(8)
C111 C101 C102 C103 -172.6(7)
C107 C102 C103 C108 130.4(9)
C110 C102 C103 C108 -108.7(9)
C101 C102 C103 C108 12.5(11)
C107 C102 C103 C104 -48.5(9)
C110 C102 C103 C104 72.4(9)
C101 C102 C103 C104 -166.4(7)
C108 C103 C104 C105 -127.2(9)
C102 C103 C104 C105 51.7(9)
C103 C104 C105 O6 -174.9(6)
C103 C104 C105 C106 -55.8(10)
O6 C105 C106 C107 178.1(7)
C104 C105 C106 C107 57.6(10)
C110 C102 C107 C106 -67.0(9)
C103 C102 C107 C106 51.2(9)
C101 C102 C107 C106 169.2(7)
C105 C106 C107 C102 -57.2(10)
C104 C103 C108 C109 -179.0(8)
C102 C103 C108 C109 2.2(14)
C103 C108 C109 C100 14.3(13)
C97 C100 C109 C108 -165.9(7)
C101 C100 C109 C108 -44.2(10)
C96 C96A C111 C101 -53.2(10)
C100 C101 C111 C96A 47.7(10)
C102 C101 C111 C96A 176.7(7)
